data_7134923
loop_
_publ_author_name
'Stroek, Wowa'
'Rowlinson, Nathalie A. V.'
'Hudson, Luke A.'
'Albrecht, Martin'

_publ_section_title
;
 Enantioselective C-H amination catalyzed by homoleptic iron salox
 complexes.
;
_journal_issue 78
_journal_name_full 'Chemical communications (Cambridge, England)'
_journal_page_first 15274
_journal_page_last 15277
_journal_paper_doi 10.1039/d5cc04627k
_journal_volume 61
_journal_year 2025
_chemical_absolute_configuration ad
_chemical_formula_moiety 'C46 H56 Fe N2 O4'
_chemical_formula_sum 'C46 H56 Fe N2 O4'
_chemical_formula_weight 756.77
_space_group_IT_number 5
_space_group_name_Hall 'I 2y'
_space_group_name_H-M_alt 'I 1 2 1'
_symmetry_cell_setting monoclinic
_symmetry_Int_Tables_number 5
_symmetry_space_group_name_Hall 'I 2y'
_symmetry_space_group_name_H-M 'I 1 2 1'
_atom_sites_solution_hydrogens geom
_audit_creation_date 2024-01-04T17:42:06-00:00
_audit_update_record
;
2024-06-06 deposited with the CCDC.	2025-08-26 downloaded from the CCDC.
;
_cell_angle_alpha 90
_cell_angle_beta 100.6725(15)
_cell_angle_gamma 90
_cell_formula_units_Z 8
_cell_length_a 19.6453(3)
_cell_length_b 14.5148(2)
_cell_length_c 31.1666(5)
_cell_measurement_reflns_used 44955
_cell_measurement_temperature 173.00(10)
_cell_measurement_theta_max 31.177
_cell_measurement_theta_min 2.073
_cell_volume 8733.4(2)
_computing_cell_refinement 'CrysAlisPro 1.171.43.95a (Rigaku OD, 2023)'
_computing_data_collection 'CrysAlisPro system (CCD 42.102a 64-bit (release 15-09-2023))'
_computing_data_reduction 'CrysAlisPro 1.171.43.95a (Rigaku OD, 2023)'
_computing_molecular_graphics 'Olex2 1.3 (Dolomanov et al., 2009)'
_computing_publication_material 'Olex2 1.3 (Dolomanov et al., 2009)'
_computing_structure_refinement 'SHELXL 2018/3 (Sheldrick, 2015)'
_computing_structure_solution 'SHELXT 2018/2 (Sheldrick, 2018)'
_diffrn_ambient_environment N~2~
_diffrn_ambient_temperature 173.00(10)
_diffrn_detector 'Hybrid Pixel Array Detector'
_diffrn_detector_area_resol_mean 10
_diffrn_detector_type 'HyPix-Arc 100'
_diffrn_measured_fraction_theta_full 0.999
_diffrn_measured_fraction_theta_max 1
_diffrn_measurement_details
;
        List of Runs (angles in degrees, time in seconds):
  # Type    Start    End  Width  t~exp~   \w     \q     \k     \f   Frames
        --------------------------------------------------------------------------
  1  \w    -67.00  32.00   0.50   10.00    --   13.07 -40.00 111.00  198
  2  \w     -6.00  93.00   0.50   10.00    --   13.07  40.00 -95.00  198
  3  \w    -64.00  35.00   0.50   10.00    --   13.07 -57.00 -30.00  198
  4  \w    -18.00  54.00   0.50   10.00    --   13.07 -99.00  60.00  144
  5  \w    -19.00  29.00   0.50   10.00    --  -13.38 -99.00  30.00   96
  6  \w    -19.00  29.00   0.50   10.00    --  -13.38 -99.00-120.00   96
  7  \w    -19.00  29.00   0.50   10.00    --  -13.38 -99.00   0.00   96
  8  \w    -18.00  54.00   0.50   10.00    --   13.07 -99.00-180.00  144
  9  \w    -18.00  54.00   0.50   10.00    --   13.07 -99.00 -90.00  144
 10  \w    -19.00  29.00   0.50   10.00    --  -13.38 -99.00  90.00   96
 11  \w    -90.00   8.00   0.50   10.00    --  -13.38 -57.00   0.00  196
 12  \w    -87.00 -42.00   0.50   10.00    --  -13.38-178.00 120.00   90
;
_diffrn_measurement_device 'four-circle diffractometer'
_diffrn_measurement_device_type 'XtaLAB Synergy R, HyPix-Arc 100'
_diffrn_measurement_method '\w scans'
_diffrn_orient_matrix_type 'CrysAlisPro convention (1999,Acta A55,543-557)'
_diffrn_orient_matrix_UB_11 0.0315171
_diffrn_orient_matrix_UB_12 0.0247748
_diffrn_orient_matrix_UB_13 0.0056474
_diffrn_orient_matrix_UB_21 0.0022618
_diffrn_orient_matrix_UB_22 0.0033149
_diffrn_orient_matrix_UB_23 -0.0223999
_diffrn_orient_matrix_UB_31 -0.0187507
_diffrn_orient_matrix_UB_32 0.0419894
_diffrn_orient_matrix_UB_33 -0.001577
_diffrn_radiation_monochromator mirror
_diffrn_radiation_probe x-ray
_diffrn_radiation_type 'Mo K\a'
_diffrn_radiation_wavelength 0.71073
_diffrn_reflns_av_R_equivalents 0.0461
_diffrn_reflns_av_unetI/netI 0.0669
_diffrn_reflns_Laue_measured_fraction_full 0.999
_diffrn_reflns_Laue_measured_fraction_max 1
_diffrn_reflns_limit_h_max 28
_diffrn_reflns_limit_h_min -28
_diffrn_reflns_limit_k_max 20
_diffrn_reflns_limit_k_min -20
_diffrn_reflns_limit_l_max 44
_diffrn_reflns_limit_l_min -44
_diffrn_reflns_number 131363
_diffrn_reflns_point_group_measured_fraction_full 1
_diffrn_reflns_point_group_measured_fraction_max 1
_diffrn_reflns_theta_full 25.242
_diffrn_reflns_theta_max 30.508
_diffrn_reflns_theta_min 2.077
_diffrn_source 'micro-focus sealed X-ray tube'
_diffrn_source_type 'Mova (Mo) X-ray Source'
_exptl_absorpt_coefficient_mu 0.387
_exptl_absorpt_correction_T_max 1
_exptl_absorpt_correction_T_min 0.647
_exptl_absorpt_correction_type gaussian
_exptl_absorpt_process_details
;
        CrysAlisPro 1.171.43.95a (Rigaku Oxford Diffraction, 2023)
        Numerical absorption correction based on gaussian integration over
        a multifaceted crystal model
        Empirical absorption correction using spherical harmonics,
        implemented in SCALE3 ABSPACK scaling algorithm.
;
_exptl_crystal_colour yellow
_exptl_crystal_density_diffrn 1.151
_exptl_crystal_description needle
_exptl_crystal_F_000 3232
_exptl_crystal_size_max 0.598
_exptl_crystal_size_mid 0.093
_exptl_crystal_size_min 0.077
_refine_diff_density_max 0.22
_refine_diff_density_min -0.219
_refine_diff_density_rms 0.038
_refine_ls_abs_structure_details
;
 Flack x determined using 7785 quotients [(I+)-(I-)]/[(I+)+(I-)]
 (Parsons, Flack and Wagner, Acta Cryst. B69 (2013) 249-259).
;
_refine_ls_abs_structure_Flack -0.005(3)
_refine_ls_extinction_method none
_refine_ls_goodness_of_fit_ref 1.027
_refine_ls_hydrogen_treatment constr
_refine_ls_matrix_type full
_refine_ls_number_parameters 1119
_refine_ls_number_reflns 26650
_refine_ls_number_restraints 108
_refine_ls_restrained_S_all 1.039
_refine_ls_R_factor_all 0.0645
_refine_ls_R_factor_gt 0.0404
_refine_ls_shift/su_max 0.001
_refine_ls_shift/su_mean 0
_refine_ls_structure_factor_coef Fsqd
_refine_ls_weighting_details 'w=1/[\s^2^(Fo^2^)+(0.0403P)^2^+0.8084P] where P=(Fo^2^+2Fc^2^)/3'
_refine_ls_weighting_scheme calc
_refine_ls_wR_factor_gt 0.0787
_refine_ls_wR_factor_ref 0.0847
_reflns_Friedel_coverage 0.93
_reflns_Friedel_fraction_full 1
_reflns_Friedel_fraction_max 0.999
_reflns_number_gt 20256
_reflns_number_total 26650
_reflns_threshold_expression 'I > 2\s(I)'
_cod_data_source_file d5cc04627k2.cif
_cod_data_source_block Fe7
_cod_depositor_comments 'Adding full bibliography for 7134921--7134926.cif.'
_cod_original_cell_volume 8733.3(2)
_cod_database_code 7134923
_shelx_estimated_absorpt_t_min 0.802
_shelx_estimated_absorpt_t_max 0.971
_oxdiff_exptl_absorpt_empirical_details
;
        Empirical correction (ABSPACK) includes:
        - Absorption correction using spherical harmonics
        - Frame scaling
;
_oxdiff_exptl_absorpt_empirical_full_max 1.227
_oxdiff_exptl_absorpt_empirical_full_min 0.906
_smtbx_masks_void_probe_radius 1.2
_smtbx_masks_void_truncation_radius 1.2
_shelx_shelxl_version_number 2018/3
_olex2_refinement_description
;
        1. Fixed Uiso
 At 1.2 times of:
  All C(H) groups, All C(H,H) groups
 At 1.5 times of:
  All C(H,H,H) groups
        2. Uiso/Uaniso restraints and constraints
        Uanis(C86) \\sim Ueq, Uanis(C88A) \\sim Ueq, Uanis(C88) \\sim Ueq, Uanis(C85A)
        \\sim Ueq, Uanis(C86A) \\sim Ueq: with sigma of 0.01 and sigma for terminal
        atoms of 0.01
        Uanis(C92A) \\sim Ueq, Uanis(C92) \\sim Ueq, Uanis(C90A) \\sim Ueq, Uanis(C90)
        \\sim Ueq, Uanis(C91) \\sim Ueq, Uanis(C91A) \\sim Ueq, Uanis(C89) \\sim Ueq:
        with sigma of 0.01 and sigma for terminal atoms of 0.01
        Uanis(C63A) \\sim Ueq, Uanis(C65) \\sim Ueq, Uanis(C64) \\sim Ueq, Uanis(C65A)
        \\sim Ueq, Uanis(C63) \\sim Ueq, Uanis(C64A) \\sim Ueq: with sigma of 0.01 and
        sigma for terminal atoms of 0.01
        3. Others
 Sof(C63A)=Sof(H63D)=Sof(H63E)=Sof(H63F)=Sof(C64A)=Sof(H64D)=Sof(H64E)=
 Sof(H64F)=Sof(C65A)=Sof(H65D)=Sof(H65E)=Sof(H65F)=1-FVAR(1)
 Sof(C63)=Sof(H63A)=Sof(H63B)=Sof(H63C)=Sof(C65)=Sof(H65A)=Sof(H65B)=Sof(H65C)=
 Sof(C64)=Sof(H64A)=Sof(H64B)=Sof(H64C)=FVAR(1)
 Sof(H80A)=Sof(C81A)=Sof(H81A)=Sof(C82A)=Sof(H82A)=Sof(C83A)=Sof(H83A)=
 Sof(C84A)=Sof(H84A)=1-FVAR(2)
 Sof(C84)=Sof(H84)=Sof(C81)=Sof(H81)=Sof(H80)=Sof(C82)=Sof(H82)=Sof(C83)=
 Sof(H83)=FVAR(2)
 Sof(H72A)=Sof(C71A)=Sof(C85A)=Sof(C87A)=Sof(H87D)=Sof(H87E)=Sof(H87F)=
 Sof(C88A)=Sof(H88D)=Sof(H88E)=Sof(H88F)=Sof(C86A)=Sof(H86D)=Sof(H86E)=
 Sof(H86F)=1-FVAR(3)
 Sof(C71)=Sof(H72)=Sof(C85)=Sof(C88)=Sof(H88A)=Sof(H88B)=Sof(H88C)=Sof(C87)=
 Sof(H87A)=Sof(H87B)=Sof(H87C)=Sof(C86)=Sof(H86A)=Sof(H86B)=Sof(H86C)=FVAR(3)
 Sof(C92A)=Sof(H92D)=Sof(H92E)=Sof(H92F)=Sof(C91A)=Sof(H91D)=Sof(H91E)=
 Sof(H91F)=Sof(C90A)=Sof(H90D)=Sof(H90E)=Sof(H90F)=1-FVAR(4)
 Sof(C92)=Sof(H92A)=Sof(H92B)=Sof(H92C)=Sof(C90)=Sof(H90A)=Sof(H90B)=Sof(H90C)=
 Sof(C91)=Sof(H91A)=Sof(H91B)=Sof(H91C)=FVAR(4)
 Fixed Y: Fe1(0.301101)
        4.a Ternary CH refined with riding coordinates:
 C32(H32), C9(H9), C55(H55), C78(H78)
        4.b Secondary CH2 refined with riding coordinates:
 C8(H8A,H8B), C77(H77A,H77B), C31(H31A,H31B), C54(H54A,H54B)
        4.c Me refined with riding coordinates:
 C90(H90A,H90B,H90C), C63(H63A,H63B,H63C), C65(H65A,H65B,H65C), C64(H64A,H64B,
 H64C), C63A(H63D,H63E,H63F), C64A(H64D,H64E,H64F), C65A(H65D,H65E,H65F)
        4.d Aromatic/amide H refined with riding coordinates:
 C26(H26), C3(H3), C11(H11), C5(H5), C28(H28), C49(H49), C38(H38), C34(H34),
 C36(H36), C35(H35), C74(H74), C15(H15), C37(H37), C13(H13), C51(H51), C61(H61),
  C59(H59), C12(H12), C14(H14), C57(H57), C60(H60), C84(H84), C72(H72A),
 C72(H72), C58(H58), C81(H81), C80(H80), C80(H80A), C82(H82), C83(H83),
 C81A(H81A), C82A(H82A), C83A(H83A), C84A(H84A)
        4.e Idealised Me refined as rotating group:
 C40(H40A,H40B,H40C), C42(H42A,H42B,H42C), C67(H67A,H67B,H67C), C69(H69A,H69B,
 H69C), C41(H41A,H41B,H41C), C18(H18A,H18B,H18C), C19(H19A,H19B,H19C), C22(H22A,
 H22B,H22C), C23(H23A,H23B,H23C), C68(H68A,H68B,H68C), C17(H17A,H17B,H17C),
 C45(H45A,H45B,H45C), C21(H21A,H21B,H21C), C46(H46A,H46B,H46C), C44(H44A,H44B,
 H44C), C92(H92A,H92B,H92C), C91(H91A,H91B,H91C), C88(H88A,H88B,H88C), C87(H87A,
 H87B,H87C), C86(H86A,H86B,H86C), C87A(H87D,H87E,H87F), C88A(H88D,H88E,H88F),
 C86A(H86D,H86E,H86F), C92A(H92D,H92E,H92F), C91A(H91D,H91E,H91F), C90A(H90D,
 H90E,H90F)
;

loop_
_symmetry_equiv_pos_as_xyz
'x, y, z'
'-x, y, -z'
'x+1/2, y+1/2, z+1/2'
'-x+1/2, y+1/2, -z+1/2'

loop_
_atom_site_label
_atom_site_type_symbol
_atom_site_fract_x
_atom_site_fract_y
_atom_site_fract_z
_atom_site_U_iso_or_equiv
_atom_site_adp_type
_atom_site_occupancy
_atom_site_site_symmetry_order
_atom_site_calc_flag
_atom_site_refinement_flags_posn
_atom_site_refinement_flags_adp
_atom_site_refinement_flags_occupancy
_atom_site_disorder_assembly
_atom_site_disorder_group
Fe1 Fe 0.10724(2) 0.301101 0.22574(2) 0.02806(8) Uani 1 1 d . . . . .
Fe2 Fe 0.72608(2) 0.58978(3) 0.30761(2) 0.03040(8) Uani 1 1 d . . . . .
O2 O 0.03725(8) 0.27501(11) 0.17555(5) 0.0314(4) Uani 1 1 d . . . . .
O5 O 0.65197(8) 0.52650(13) 0.26997(5) 0.0362(4) Uani 1 1 d . . . . .
O1 O 0.13816(8) 0.26527(12) 0.28559(5) 0.0324(4) Uani 1 1 d . . . . .
O4 O 0.32084(8) 0.26333(11) 0.23199(5) 0.0317(3) Uani 1 1 d . . . . .
O7 O 0.78234(8) 0.61005(13) 0.18370(5) 0.0379(4) Uani 1 1 d . . . . .
O8 O 0.73901(9) 0.82060(12) 0.39034(6) 0.0404(4) Uani 1 1 d . . . . .
O3 O 0.00895(8) 0.55749(11) 0.20191(6) 0.0341(4) Uani 1 1 d . . . . .
O6 O 0.74689(11) 0.53625(13) 0.36453(5) 0.0507(5) Uani 1 1 d . . . . .
N2 N 0.20546(9) 0.28155(12) 0.21493(6) 0.0269(4) Uani 1 1 d . . . . .
N3 N 0.77154(9) 0.60809(14) 0.25416(6) 0.0306(4) Uani 1 1 d . . . . .
N4 N 0.73898(10) 0.71746(14) 0.33696(6) 0.0316(4) Uani 1 1 d . . . . .
N1 N 0.07343(9) 0.43390(13) 0.22545(6) 0.0285(4) Uani 1 1 d . . . . .
C24 C -0.00159(11) 0.32956(15) 0.14757(7) 0.0275(5) Uani 1 1 d . . . . .
C1 C 0.20043(11) 0.26678(15) 0.31015(7) 0.0276(5) Uani 1 1 d . . . . .
C47 C 0.63455(11) 0.51578(17) 0.22776(7) 0.0304(5) Uani 1 1 d . . . . .
C7 C 0.25915(11) 0.27453(15) 0.24554(7) 0.0268(5) Uani 1 1 d . . . . .
C53 C 0.74385(10) 0.58744(18) 0.21444(7) 0.0296(5) Uani 1 1 d . . . . .
C26 C -0.07868(11) 0.35289(17) 0.07836(7) 0.0306(5) Uani 1 1 d . . . . .
H26 H -0.102557 0.328364 0.051493 0.037 Uiso 1 1 calc R U . . .
C10 C 0.21005(12) 0.36309(16) 0.14626(7) 0.0302(5) Uani 1 1 d . . . . .
C30 C 0.02674(11) 0.46855(15) 0.19545(7) 0.0273(5) Uani 1 1 d . . . . .
C25 C -0.03851(10) 0.29292(17) 0.10696(7) 0.0288(4) Uani 1 1 d . . . . .
C52 C 0.67763(11) 0.54441(17) 0.19843(7) 0.0295(5) Uani 1 1 d . . . . .
C29 C -0.00910(11) 0.42483(16) 0.15567(7) 0.0279(5) Uani 1 1 d . . . . .
C39 C -0.03406(12) 0.18958(17) 0.09602(8) 0.0319(5) Uani 1 1 d . . . . .
C27 C -0.08688(12) 0.44729(17) 0.08601(8) 0.0320(5) Uani 1 1 d . . . . .
C76 C 0.74588(11) 0.73135(18) 0.37865(8) 0.0337(5) Uani 1 1 d . . . . .
C32 C 0.09280(12) 0.50326(16) 0.26053(8) 0.0314(5) Uani 1 1 d . . . . .
H32 H 0.071832 0.485049 0.286162 0.038 Uiso 1 1 calc R U . . .
C2 C 0.20812(12) 0.25827(16) 0.35658(7) 0.0304(5) Uani 1 1 d . . . . .
C3 C 0.27422(12) 0.26826(16) 0.38150(8) 0.0333(5) Uani 1 1 d . . . . .
H3 H 0.27874 0.266023 0.412366 0.04 Uiso 1 1 calc R U . . .
C11 C 0.25020(15) 0.44185(18) 0.15446(10) 0.0440(6) Uani 1 1 d . . . . .
H11 H 0.291986 0.440271 0.175416 0.053 Uiso 1 1 calc R U . . .
C4 C 0.33428(12) 0.28131(15) 0.36444(8) 0.0308(5) Uani 1 1 d . . . . .
C33 C 0.17023(12) 0.51347(16) 0.27533(8) 0.0318(5) Uani 1 1 d . . . . .
C66 C 0.51953(12) 0.4442(2) 0.23901(8) 0.0395(6) Uani 1 1 d . . . . .
C70 C 0.75377(14) 0.5688(2) 0.40420(8) 0.0422(6) Uani 1 1 d . . . . .
C5 C 0.32698(11) 0.28270(15) 0.31956(7) 0.0299(5) Uani 1 1 d . . . . .
H5 H 0.367063 0.2889 0.306788 0.036 Uiso 1 1 calc R U . . .
C28 C -0.05126(11) 0.48143(17) 0.12506(8) 0.0308(5) Uani 1 1 d . . . . .
H28 H -0.055302 0.544964 0.131476 0.037 Uiso 1 1 calc R U . . .
C6 C 0.26182(11) 0.27518(14) 0.29229(7) 0.0267(5) Uani 1 1 d . . . . .
C56 C 0.89441(11) 0.62596(18) 0.29019(8) 0.0333(5) Uani 1 1 d . . . . .
C48 C 0.56941(12) 0.47304(18) 0.20933(8) 0.0338(5) Uani 1 1 d . . . . .
C9 C 0.22808(12) 0.27584(15) 0.17187(7) 0.0287(5) Uani 1 1 d . . . . .
H9 H 0.203993 0.222877 0.154968 0.034 Uiso 1 1 calc R U . . .
C40 C -0.06196(14) 0.13190(19) 0.13014(9) 0.0417(6) Uani 1 1 d . . . . .
H40A H -0.034698 0.144614 0.159173 0.063 Uiso 1 1 calc R U . . .
H40B H -0.058477 0.066326 0.123378 0.063 Uiso 1 1 calc R U . . .
H40C H -0.11056 0.14788 0.129676 0.063 Uiso 1 1 calc R U . . .
C49 C 0.55303(13) 0.4632(2) 0.16449(8) 0.0394(6) Uani 1 1 d . . . . .
H49 H 0.510147 0.434755 0.152566 0.047 Uiso 1 1 calc R U . . .
C20 C 0.40701(12) 0.29441(19) 0.39300(8) 0.0386(5) Uani 1 1 d . . . . .
C55 C 0.83743(12) 0.65781(19) 0.25396(8) 0.0338(5) Uani 1 1 d . . . . .
H55 H 0.829628 0.725215 0.257582 0.041 Uiso 1 1 calc R U . . .
C16 C 0.14417(13) 0.24038(19) 0.37757(8) 0.0386(6) Uani 1 1 d . . . . .
C8 C 0.30541(12) 0.25343(17) 0.18492(8) 0.0328(5) Uani 1 1 d . . . . .
H8A H 0.314969 0.189806 0.176242 0.039 Uiso 1 1 calc R U . . .
H8B H 0.333502 0.296768 0.170909 0.039 Uiso 1 1 calc R U . . .
C77 C 0.70848(14) 0.86821(18) 0.35047(9) 0.0408(6) Uani 1 1 d . . . . .
H77A H 0.726613 0.931779 0.350083 0.049 Uiso 1 1 calc R U . . .
H77B H 0.657375 0.870439 0.346899 0.049 Uiso 1 1 calc R U . . .
C38 C 0.21209(13) 0.53818(18) 0.24631(9) 0.0383(6) Uani 1 1 d . . . . .
H38 H 0.19246 0.546685 0.216353 0.046 Uiso 1 1 calc R U . . .
C34 C 0.19977(13) 0.50078(17) 0.31896(9) 0.0380(6) Uani 1 1 d . . . . .
H34 H 0.171534 0.483154 0.339239 0.046 Uiso 1 1 calc R U . . .
C73 C 0.77431(14) 0.6371(2) 0.49153(8) 0.0466(7) Uani 1 1 d . . . . .
C75 C 0.75782(12) 0.66412(18) 0.41346(8) 0.0339(5) Uani 1 1 d . . . . .
C50 C 0.59521(13) 0.49231(19) 0.13526(8) 0.0385(6) Uani 1 1 d . . . . .
C31 C 0.05640(12) 0.58994(18) 0.24001(8) 0.0373(5) Uani 1 1 d . . . . .
H31A H 0.03104 0.620867 0.260601 0.045 Uiso 1 1 calc R U . . .
H31B H 0.090244 0.633786 0.231609 0.045 Uiso 1 1 calc R U . . .
C78 C 0.73100(13) 0.80931(18) 0.31526(8) 0.0382(5) Uani 1 1 d . . . . .
H78 H 0.77746 0.830869 0.310665 0.046 Uiso 1 1 calc R U . . .
C42 C 0.04099(13) 0.16099(19) 0.09505(9) 0.0411(6) Uani 1 1 d . . . . .
H42A H 0.058017 0.19568 0.072205 0.062 Uiso 1 1 calc R U . . .
H42B H 0.042562 0.094896 0.08889 0.062 Uiso 1 1 calc R U . . .
H42C H 0.07022 0.174178 0.12342 0.062 Uiso 1 1 calc R U . . .
C36 C 0.31151(14) 0.53892(18) 0.30397(11) 0.0486(7) Uani 1 1 d . . . . .
H36 H 0.359755 0.548208 0.313778 0.058 Uiso 1 1 calc R U . . .
C35 C 0.27059(14) 0.51379(19) 0.33312(10) 0.0463(7) Uani 1 1 d . . . . .
H35 H 0.290542 0.505213 0.363026 0.056 Uiso 1 1 calc R U . . .
C79 C 0.68316(15) 0.8043(2) 0.27192(8) 0.0447(6) Uani 1 1 d . . . . .
C43 C -0.13044(13) 0.51096(19) 0.05222(8) 0.0385(5) Uani 1 1 d . . . . .
C74 C 0.76884(12) 0.6966(2) 0.45697(8) 0.0399(6) Uani 1 1 d . . . . .
H74 H 0.772516 0.761015 0.462337 0.048 Uiso 1 1 calc R U . . .
C15 C 0.14954(13) 0.3677(2) 0.11523(8) 0.0405(6) Uani 1 1 d . . . . .
H15 H 0.121453 0.314263 0.109153 0.049 Uiso 1 1 calc R U . . .
C37 C 0.28309(14) 0.55079(19) 0.26057(11) 0.0455(7) Uani 1 1 d . . . . .
H37 H 0.311703 0.567528 0.240371 0.055 Uiso 1 1 calc R U . . .
C67 C 0.45330(14) 0.3995(2) 0.21341(10) 0.0550(8) Uani 1 1 d . . . . .
H67A H 0.429698 0.44308 0.191611 0.083 Uiso 1 1 calc R U . . .
H67B H 0.422498 0.383045 0.233607 0.083 Uiso 1 1 calc R U . . .
H67C H 0.465515 0.343846 0.198713 0.083 Uiso 1 1 calc R U . . .
C13 C 0.17019(19) 0.5256(2) 0.10160(11) 0.0607(9) Uani 1 1 d . . . . .
H13 H 0.157032 0.581211 0.086172 0.073 Uiso 1 1 calc R U . . .
C71 C 0.7470(4) 0.5047(7) 0.4403(3) 0.0378(17) Uani 0.629(13) 1 d . . P A 1
C51 C 0.65694(12) 0.53299(18) 0.15311(7) 0.0346(5) Uani 1 1 d . . . . .
H51 H 0.68658 0.554068 0.134313 0.042 Uiso 1 1 calc R U . . .
C54 C 0.84954(13) 0.6401(2) 0.20727(8) 0.0454(7) Uani 1 1 d . . . . .
H54A H 0.864643 0.697138 0.194305 0.054 Uiso 1 1 calc R U . . .
H54B H 0.885002 0.591785 0.207036 0.054 Uiso 1 1 calc R U . . .
C62 C 0.57198(14) 0.4783(3) 0.08577(9) 0.0532(8) Uani 1 1 d . . . . .
C61 C 0.91110(13) 0.5338(2) 0.29528(9) 0.0427(6) Uani 1 1 d . . . . .
H61 H 0.887164 0.490271 0.275234 0.051 Uiso 1 1 calc R U . . .
C59 C 0.99812(15) 0.5660(2) 0.35764(10) 0.0556(8) Uani 1 1 d . . . . .
H59 H 1.033832 0.545827 0.380548 0.067 Uiso 1 1 calc R U . . .
C69 C 0.55338(15) 0.3725(2) 0.27323(10) 0.0514(7) Uani 1 1 d . . . . .
H69A H 0.567028 0.318083 0.258221 0.077 Uiso 1 1 calc R U . . .
H69B H 0.520098 0.354404 0.291543 0.077 Uiso 1 1 calc R U . . .
H69C H 0.59441 0.399582 0.291555 0.077 Uiso 1 1 calc R U . . .
C12 C 0.22987(19) 0.5226(2) 0.13238(12) 0.0593(8) Uani 1 1 d . . . . .
H12 H 0.257419 0.576447 0.138556 0.071 Uiso 1 1 calc R U . . .
C41 C -0.07690(14) 0.16596(19) 0.05092(9) 0.0431(6) Uani 1 1 d . . . . .
H41A H -0.125519 0.182153 0.050219 0.065 Uiso 1 1 calc R U . . .
H41B H -0.073263 0.099827 0.045418 0.065 Uiso 1 1 calc R U . . .
H41C H -0.059218 0.200825 0.02839 0.065 Uiso 1 1 calc R U . . .
C89 C 0.78443(17) 0.6710(3) 0.53932(9) 0.0610(9) Uani 1 1 d . U . . .
C14 C 0.12940(17) 0.4486(2) 0.09300(10) 0.0575(8) Uani 1 1 d . . . . .
H14 H 0.087705 0.450767 0.071978 0.069 Uiso 1 1 calc R U . . .
C18 C 0.10281(15) 0.1567(2) 0.35694(9) 0.0485(7) Uani 1 1 d . . . . .
H18A H 0.131504 0.101257 0.362522 0.073 Uiso 1 1 calc R U . . .
H18B H 0.089329 0.166228 0.325372 0.073 Uiso 1 1 calc R U . . .
H18C H 0.061184 0.149333 0.369739 0.073 Uiso 1 1 calc R U . . .
C19 C 0.16468(17) 0.2196(3) 0.42653(9) 0.0617(9) Uani 1 1 d . . . . .
H19A H 0.123127 0.204572 0.438333 0.093 Uiso 1 1 calc R U . . .
H19B H 0.187352 0.273706 0.441671 0.093 Uiso 1 1 calc R U . . .
H19C H 0.196673 0.16717 0.430862 0.093 Uiso 1 1 calc R U . . .
C57 C 0.92946(14) 0.6886(2) 0.31938(9) 0.0473(7) Uani 1 1 d . . . . .
H57 H 0.917868 0.752179 0.316742 0.057 Uiso 1 1 calc R U . . .
C22 C 0.45789(15) 0.2229(2) 0.37980(11) 0.0559(8) Uani 1 1 d . . . . .
H22A H 0.504392 0.233591 0.396816 0.084 Uiso 1 1 calc R U . . .
H22B H 0.458914 0.229251 0.348625 0.084 Uiso 1 1 calc R U . . .
H22C H 0.442556 0.160659 0.385618 0.084 Uiso 1 1 calc R U . . .
C23 C 0.40641(16) 0.2831(3) 0.44113(9) 0.0614(9) Uani 1 1 d . . . . .
H23A H 0.386703 0.222957 0.446225 0.092 Uiso 1 1 calc R U . . .
H23B H 0.378259 0.332001 0.45074 0.092 Uiso 1 1 calc R U . . .
H23C H 0.453895 0.287069 0.457647 0.092 Uiso 1 1 calc R U . . .
C68 C 0.49730(15) 0.5287(2) 0.26238(10) 0.0528(7) Uani 1 1 d . . . . .
H68A H 0.538449 0.560111 0.278335 0.079 Uiso 1 1 calc R U . . .
H68B H 0.467947 0.509082 0.282936 0.079 Uiso 1 1 calc R U . . .
H68C H 0.471256 0.570854 0.24084 0.079 Uiso 1 1 calc R U . . .
C60 C 0.96210(14) 0.5038(2) 0.32909(10) 0.0501(7) Uani 1 1 d . . . . .
H60 H 0.972153 0.439881 0.332509 0.06 Uiso 1 1 calc R U . . .
C84 C 0.6963(8) 0.8177(11) 0.2326(5) 0.047(3) Uani 0.51(3) 1 d . . P B 1
H84 H 0.74055 0.842424 0.231004 0.056 Uiso 0.51(3) 1 calc R U P B 1
C17 C 0.09684(16) 0.3257(2) 0.37173(11) 0.0556(8) Uani 1 1 d . . . . .
H17A H 0.082132 0.338699 0.340539 0.083 Uiso 1 1 calc R U . . .
H17B H 0.122216 0.378742 0.386112 0.083 Uiso 1 1 calc R U . . .
H17C H 0.056013 0.313848 0.384828 0.083 Uiso 1 1 calc R U . . .
C72 C 0.76648(19) 0.5441(2) 0.48172(9) 0.0608(9) Uani 1 1 d . . . . .
H72A H 0.756833 0.502129 0.503224 0.073 Uiso 0.371(13) 1 calc R U P A 2
H72 H 0.775265 0.502625 0.505705 0.073 Uiso 0.629(13) 1 calc R U P A 1
C58 C 0.98200(17) 0.6585(3) 0.35280(11) 0.0635(9) Uani 1 1 d . . . . .
H58 H 1.006959 0.702003 0.372429 0.076 Uiso 1 1 calc R U . . .
C45 C -0.18620(15) 0.4578(2) 0.02121(10) 0.0520(7) Uani 1 1 d . . . . .
H45A H -0.214137 0.42194 0.03822 0.078 Uiso 1 1 calc R U . . .
H45B H -0.164142 0.416015 0.003191 0.078 Uiso 1 1 calc R U . . .
H45C H -0.216066 0.501231 0.002336 0.078 Uiso 1 1 calc R U . . .
C21 C 0.43485(16) 0.3898(2) 0.38467(12) 0.0588(9) Uani 1 1 d . . . . .
H21A H 0.482755 0.395548 0.400322 0.088 Uiso 1 1 calc R U . . .
H21B H 0.406206 0.437119 0.395053 0.088 Uiso 1 1 calc R U . . .
H21C H 0.433448 0.397922 0.353304 0.088 Uiso 1 1 calc R U . . .
C81 C 0.5634(8) 0.7525(9) 0.2319(4) 0.050(3) Uani 0.51(3) 1 d . . P B 1
H81 H 0.517751 0.73381 0.23388 0.06 Uiso 0.51(3) 1 calc R U P B 1
C80 C 0.61652(18) 0.7701(2) 0.26832(10) 0.0587(8) Uani 1 1 d . . . . .
H80 H 0.604039 0.755652 0.295574 0.07 Uiso 0.51(3) 1 calc R U P B 1
H80A H 0.593941 0.755626 0.291919 0.07 Uiso 0.49(3) 1 calc R U P B 2
C82 C 0.5867(10) 0.7663(10) 0.1924(4) 0.057(3) Uani 0.51(3) 1 d . . P B 1
H82 H 0.55687 0.752579 0.165516 0.068 Uiso 0.51(3) 1 calc R U P B 1
C46 C -0.16655(19) 0.5853(3) 0.07488(11) 0.0688(10) Uani 1 1 d . . . . .
H46A H -0.19595 0.62306 0.052814 0.103 Uiso 1 1 calc R U . . .
H46B H -0.131618 0.624366 0.0927 0.103 Uiso 1 1 calc R U . . .
H46C H -0.19516 0.555854 0.093609 0.103 Uiso 1 1 calc R U . . .
C44 C -0.08200(18) 0.5559(3) 0.02530(11) 0.0671(10) Uani 1 1 d . . . . .
H44A H -0.058608 0.50797 0.011274 0.101 Uiso 1 1 calc R U . . .
H44B H -0.047384 0.593111 0.044459 0.101 Uiso 1 1 calc R U . . .
H44C H -0.108899 0.595449 0.002876 0.101 Uiso 1 1 calc R U . . .
C92 C 0.8418(7) 0.6206(11) 0.5685(4) 0.065(3) Uani 0.67(3) 1 d . U P C 1
H92A H 0.885941 0.634149 0.559544 0.098 Uiso 0.67(3) 1 calc R U P C 1
H92B H 0.832891 0.554167 0.566362 0.098 Uiso 0.67(3) 1 calc R U P C 1
H92C H 0.843914 0.640587 0.598796 0.098 Uiso 0.67(3) 1 calc R U P C 1
C90 C 0.7993(9) 0.7680(10) 0.5452(4) 0.087(3) Uani 0.67(3) 1 d . U P C 1
H90A H 0.762984 0.803694 0.526621 0.13 Uiso 0.67(3) 1 calc R U P C 1
H90B H 0.800884 0.78459 0.575837 0.13 Uiso 0.67(3) 1 calc R U P C 1
H90C H 0.84416 0.781466 0.537118 0.13 Uiso 0.67(3) 1 calc R U P C 1
C63 C 0.5626(3) 0.3710(4) 0.07675(15) 0.0743(17) Uani 0.733(6) 1 d . U P D 1
H63A H 0.606597 0.339452 0.087412 0.111 Uiso 0.733(6) 1 calc R U P D 1
H63B H 0.526969 0.346999 0.091952 0.111 Uiso 0.733(6) 1 calc R U P D 1
H63C H 0.54857 0.360447 0.045297 0.111 Uiso 0.733(6) 1 calc R U P D 1
C85 C 0.7313(6) 0.4020(5) 0.4322(2) 0.060(2) Uani 0.629(13) 1 d . . P A 1
C91 C 0.7137(5) 0.6472(13) 0.5558(3) 0.074(3) Uani 0.67(3) 1 d . U P C 1
H91A H 0.706284 0.580384 0.554767 0.111 Uiso 0.67(3) 1 calc R U P C 1
H91B H 0.674827 0.677736 0.536905 0.111 Uiso 0.67(3) 1 calc R U P C 1
H91C H 0.716756 0.668909 0.585903 0.111 Uiso 0.67(3) 1 calc R U P C 1
C65 C 0.6280(2) 0.5055(5) 0.05982(13) 0.0660(16) Uani 0.733(6) 1 d . U P D 1
H65A H 0.671051 0.472626 0.071476 0.099 Uiso 0.733(6) 1 calc R U P D 1
H65B H 0.612671 0.489196 0.029034 0.099 Uiso 0.733(6) 1 calc R U P D 1
H65C H 0.636181 0.572063 0.062358 0.099 Uiso 0.733(6) 1 calc R U P D 1
C64 C 0.5060(2) 0.5256(5) 0.06976(13) 0.0710(19) Uani 0.733(6) 1 d . U P D 1
H64A H 0.471687 0.506446 0.087136 0.107 Uiso 0.733(6) 1 calc R U P D 1
H64B H 0.512913 0.592385 0.072387 0.107 Uiso 0.733(6) 1 calc R U P D 1
H64C H 0.489403 0.509518 0.039063 0.107 Uiso 0.733(6) 1 calc R U P D 1
C88 C 0.7290(8) 0.3501(7) 0.4744(3) 0.100(3) Uani 0.629(13) 1 d . U P A 1
H88A H 0.773912 0.355762 0.494155 0.15 Uiso 0.629(13) 1 calc R U P A 1
H88B H 0.71907 0.284934 0.46789 0.15 Uiso 0.629(13) 1 calc R U P A 1
H88C H 0.692697 0.376299 0.488459 0.15 Uiso 0.629(13) 1 calc R U P A 1
C87 C 0.6626(6) 0.3890(6) 0.4021(3) 0.094(3) Uani 0.629(13) 1 d . . P A 1
H87A H 0.625865 0.41693 0.415091 0.141 Uiso 0.629(13) 1 calc R U P A 1
H87B H 0.653404 0.323005 0.397516 0.141 Uiso 0.629(13) 1 calc R U P A 1
H87C H 0.663965 0.418513 0.373942 0.141 Uiso 0.629(13) 1 calc R U P A 1
C83 C 0.6514(11) 0.7990(15) 0.1922(3) 0.057(5) Uani 0.51(3) 1 d . . P B 1
H83 H 0.66652 0.809329 0.165322 0.068 Uiso 0.51(3) 1 calc R U P B 1
C86 C 0.7886(7) 0.3581(7) 0.4127(3) 0.101(3) Uani 0.629(13) 1 d . U P A 1
H86A H 0.790171 0.386432 0.384339 0.151 Uiso 0.629(13) 1 calc R U P A 1
H86B H 0.779694 0.291896 0.40873 0.151 Uiso 0.629(13) 1 calc R U P A 1
H86C H 0.83314 0.367445 0.432366 0.151 Uiso 0.629(13) 1 calc R U P A 1
C63A C 0.6150(8) 0.4316(14) 0.0669(5) 0.075(5) Uani 0.267(6) 1 d . U P D 2
H63D H 0.596196 0.426098 0.035664 0.113 Uiso 0.267(6) 1 calc R U P D 2
H63E H 0.65968 0.46364 0.071084 0.113 Uiso 0.267(6) 1 calc R U P D 2
H63F H 0.621511 0.37005 0.079963 0.113 Uiso 0.267(6) 1 calc R U P D 2
C64A C 0.4914(7) 0.4507(13) 0.0740(5) 0.071(4) Uani 0.267(6) 1 d . U P D 2
H64D H 0.464714 0.49057 0.090158 0.107 Uiso 0.267(6) 1 calc R U P D 2
H64E H 0.474658 0.458318 0.042605 0.107 Uiso 0.267(6) 1 calc R U P D 2
H64F H 0.485739 0.386303 0.082169 0.107 Uiso 0.267(6) 1 calc R U P D 2
C65A C 0.5623(8) 0.5884(12) 0.0669(4) 0.083(5) Uani 0.267(6) 1 d . U P D 2
H65D H 0.529743 0.621196 0.081786 0.125 Uiso 0.267(6) 1 calc R U P D 2
H65E H 0.607295 0.619762 0.072714 0.125 Uiso 0.267(6) 1 calc R U P D 2
H65F H 0.54441 0.58778 0.035416 0.125 Uiso 0.267(6) 1 calc R U P D 2
C81A C 0.5876(9) 0.7604(9) 0.2229(5) 0.050(3) Uani 0.49(3) 1 d . . P B 2
H81A H 0.543911 0.730574 0.215666 0.06 Uiso 0.49(3) 1 calc R U P B 2
C82A C 0.6176(11) 0.7905(13) 0.1889(5) 0.059(5) Uani 0.49(3) 1 d . . P B 2
H82A H 0.592994 0.782675 0.15987 0.07 Uiso 0.49(3) 1 calc R U P B 2
C83A C 0.6815(9) 0.8313(11) 0.1953(4) 0.054(3) Uani 0.49(3) 1 d . . P B 2
H83A H 0.700003 0.852331 0.170962 0.065 Uiso 0.49(3) 1 calc R U P B 2
C84A C 0.7185(7) 0.8417(9) 0.2366(4) 0.037(2) Uani 0.49(3) 1 d . . P B 2
H84A H 0.762845 0.870037 0.242586 0.045 Uiso 0.49(3) 1 calc R U P B 2
C71A C 0.7727(7) 0.5114(13) 0.4401(5) 0.038(3) Uani 0.371(13) 1 d . . P A 2
C85A C 0.7735(9) 0.4074(8) 0.4330(3) 0.056(3) Uani 0.371(13) 1 d . U P A 2
C87A C 0.7105(11) 0.3720(10) 0.4009(5) 0.085(5) Uani 0.371(13) 1 d . . P A 2
H87D H 0.668423 0.383248 0.412797 0.127 Uiso 0.371(13) 1 calc R U P A 2
H87E H 0.715535 0.30573 0.39635 0.127 Uiso 0.371(13) 1 calc R U P A 2
H87F H 0.707131 0.404324 0.372983 0.127 Uiso 0.371(13) 1 calc R U P A 2
C88A C 0.7772(10) 0.3520(11) 0.4757(4) 0.086(4) Uani 0.371(13) 1 d . U P A 2
H88D H 0.815939 0.374479 0.497659 0.13 Uiso 0.371(13) 1 calc R U P A 2
H88E H 0.784067 0.286614 0.470014 0.13 Uiso 0.371(13) 1 calc R U P A 2
H88F H 0.733812 0.359824 0.486622 0.13 Uiso 0.371(13) 1 calc R U P A 2
C86A C 0.8402(9) 0.3867(8) 0.4157(3) 0.070(4) Uani 0.371(13) 1 d . U P A 2
H86D H 0.838482 0.417847 0.387609 0.105 Uiso 0.371(13) 1 calc R U P A 2
H86E H 0.844273 0.320038 0.411712 0.105 Uiso 0.371(13) 1 calc R U P A 2
H86F H 0.880284 0.408828 0.43663 0.105 Uiso 0.371(13) 1 calc R U P A 2
C92A C 0.8263(15) 0.5888(18) 0.5684(9) 0.066(5) Uani 0.33(3) 1 d . U P C 2
H92D H 0.868642 0.574597 0.557339 0.099 Uiso 0.33(3) 1 calc R U P C 2
H92E H 0.797001 0.533783 0.566469 0.099 Uiso 0.33(3) 1 calc R U P C 2
H92F H 0.838429 0.60864 0.598922 0.099 Uiso 0.33(3) 1 calc R U P C 2
C91A C 0.7194(12) 0.692(2) 0.5511(7) 0.071(6) Uani 0.33(3) 1 d . U P C 2
H91D H 0.689121 0.637738 0.545827 0.107 Uiso 0.33(3) 1 calc R U P C 2
H91E H 0.69783 0.743509 0.53339 0.107 Uiso 0.33(3) 1 calc R U P C 2
H91F H 0.726595 0.70842 0.582048 0.107 Uiso 0.33(3) 1 calc R U P C 2
C90A C 0.8271(17) 0.771(3) 0.5417(10) 0.103(8) Uani 0.33(3) 1 d . U P C 2
H90D H 0.832638 0.796213 0.571361 0.154 Uiso 0.33(3) 1 calc R U P C 2
H90E H 0.800881 0.814672 0.52101 0.154 Uiso 0.33(3) 1 calc R U P C 2
H90F H 0.872845 0.760949 0.534263 0.154 Uiso 0.33(3) 1 calc R U P C 2

loop_
_atom_site_aniso_label
_atom_site_aniso_U_11
_atom_site_aniso_U_22
_atom_site_aniso_U_33
_atom_site_aniso_U_23
_atom_site_aniso_U_13
_atom_site_aniso_U_12
Fe1 0.02552(15) 0.03020(16) 0.02598(16) -0.00019(14) -0.00172(12) 0.00134(14)
Fe2 0.03085(16) 0.04164(19) 0.01814(15) 0.00085(14) 0.00311(12) 0.00217(15)
O2 0.0306(8) 0.0310(9) 0.0290(8) -0.0037(6) -0.0035(7) 0.0008(6)
O5 0.0307(8) 0.0568(11) 0.0203(8) 0.0015(7) 0.0030(7) -0.0032(8)
O1 0.0260(7) 0.0419(9) 0.0274(8) 0.0017(7) 0.0002(6) -0.0023(7)
O4 0.0272(8) 0.0400(9) 0.0275(8) 0.0004(7) 0.0036(6) 0.0021(7)
O7 0.0291(8) 0.0610(12) 0.0245(8) -0.0014(8) 0.0072(7) -0.0035(8)
O8 0.0422(10) 0.0438(11) 0.0349(10) -0.0076(8) 0.0063(8) 0.0010(8)
O3 0.0283(8) 0.0317(9) 0.0394(10) -0.0084(7) -0.0013(7) 0.0058(7)
O6 0.0829(14) 0.0472(11) 0.0199(9) 0.0025(7) 0.0038(9) 0.0142(10)
N2 0.0292(9) 0.0280(10) 0.0227(9) 0.0001(7) 0.0024(7) 0.0012(7)
N3 0.0222(8) 0.0457(12) 0.0235(9) -0.0012(8) 0.0034(7) 0.0024(8)
N4 0.0304(10) 0.0406(11) 0.0246(10) 0.0039(8) 0.0068(8) 0.0031(8)
N1 0.0264(9) 0.0297(10) 0.0280(10) -0.0051(8) 0.0018(8) -0.0011(8)
C24 0.0224(10) 0.0335(12) 0.0265(11) 0.0008(9) 0.0045(9) -0.0008(8)
C1 0.0293(11) 0.0243(11) 0.0275(11) -0.0002(9) 0.0004(9) 0.0000(9)
C47 0.0255(11) 0.0408(13) 0.0241(11) 0.0002(10) 0.0027(9) 0.0036(10)
C7 0.0267(10) 0.0223(11) 0.0308(11) -0.0010(8) 0.0037(9) -0.0008(8)
C53 0.0236(10) 0.0418(12) 0.0242(10) 0.0024(10) 0.0065(8) 0.0041(10)
C26 0.0272(11) 0.0405(13) 0.0231(11) -0.0028(10) 0.0020(9) -0.0017(10)
C10 0.0339(12) 0.0305(12) 0.0269(12) 0.0017(9) 0.0074(10) 0.0024(9)
C30 0.0214(10) 0.0293(11) 0.0317(12) -0.0008(9) 0.0067(9) 0.0000(9)
C25 0.0228(9) 0.0380(12) 0.0256(11) -0.0019(10) 0.0048(8) -0.0010(10)
C52 0.0224(10) 0.0413(13) 0.0244(11) 0.0019(9) 0.0029(9) 0.0054(9)
C29 0.0247(10) 0.0326(12) 0.0264(11) -0.0013(9) 0.0050(9) -0.0011(9)
C39 0.0290(11) 0.0363(13) 0.0291(12) -0.0063(10) 0.0023(9) -0.0018(10)
C27 0.0261(11) 0.0409(13) 0.0290(12) 0.0051(10) 0.0052(9) -0.0008(10)
C76 0.0226(11) 0.0466(14) 0.0322(13) -0.0037(10) 0.0057(9) -0.0020(10)
C32 0.0296(11) 0.0361(13) 0.0278(12) -0.0081(10) 0.0034(9) -0.0020(10)
C2 0.0354(12) 0.0281(11) 0.0270(12) 0.0000(9) 0.0043(9) -0.0024(9)
C3 0.0418(13) 0.0315(12) 0.0242(11) -0.0006(9) 0.0000(10) -0.0034(10)
C11 0.0459(15) 0.0331(14) 0.0508(17) 0.0021(12) 0.0029(13) -0.0020(11)
C4 0.0328(11) 0.0263(12) 0.0302(12) 0.0000(9) -0.0025(9) -0.0020(9)
C33 0.0302(11) 0.0267(11) 0.0361(13) -0.0075(10) -0.0001(10) 0.0006(9)
C66 0.0271(12) 0.0555(16) 0.0361(14) 0.0023(12) 0.0060(10) -0.0025(11)
C70 0.0496(15) 0.0556(17) 0.0205(12) 0.0033(11) 0.0041(10) 0.0156(13)
C5 0.0282(10) 0.0290(12) 0.0316(12) 0.0010(9) 0.0028(9) 0.0010(9)
C28 0.0255(11) 0.0345(12) 0.0324(13) 0.0018(10) 0.0052(9) -0.0007(9)
C6 0.0308(11) 0.0236(11) 0.0236(11) -0.0012(8) -0.0007(9) -0.0010(8)
C56 0.0230(11) 0.0488(15) 0.0282(12) -0.0027(10) 0.0049(9) -0.0008(10)
C48 0.0252(11) 0.0442(14) 0.0309(13) 0.0018(10) 0.0023(10) 0.0033(10)
C9 0.0347(11) 0.0280(12) 0.0232(11) -0.0004(8) 0.0046(9) -0.0008(9)
C40 0.0443(14) 0.0391(14) 0.0402(15) -0.0040(11) 0.0039(12) -0.0095(12)
C49 0.0258(12) 0.0581(17) 0.0311(13) -0.0024(12) -0.0032(10) -0.0005(11)
C20 0.0334(11) 0.0410(13) 0.0359(13) 0.0028(12) -0.0080(10) -0.0042(11)
C55 0.0254(11) 0.0471(14) 0.0289(12) -0.0004(10) 0.0050(9) -0.0015(10)
C16 0.0396(13) 0.0474(15) 0.0288(13) -0.0006(11) 0.0062(10) -0.0074(11)
C8 0.0358(12) 0.0349(13) 0.0273(12) -0.0001(10) 0.0046(10) 0.0069(10)
C77 0.0456(15) 0.0386(14) 0.0400(14) 0.0036(11) 0.0126(12) -0.0019(11)
C38 0.0349(13) 0.0385(14) 0.0395(14) -0.0007(11) 0.0022(11) 0.0011(11)
C34 0.0398(14) 0.0329(13) 0.0386(14) -0.0060(11) 0.0004(11) 0.0009(11)
C73 0.0398(14) 0.075(2) 0.0231(12) -0.0018(12) 0.0007(10) 0.0253(14)
C75 0.0246(11) 0.0531(15) 0.0237(11) 0.0002(10) 0.0034(9) 0.0085(10)
C50 0.0325(12) 0.0558(16) 0.0246(12) -0.0015(11) -0.0016(10) 0.0007(11)
C31 0.0296(11) 0.0360(13) 0.0432(14) -0.0116(12) -0.0016(10) 0.0016(11)
C78 0.0400(13) 0.0401(14) 0.0386(13) 0.0079(11) 0.0181(11) 0.0011(11)
C42 0.0332(13) 0.0391(14) 0.0498(16) -0.0131(12) 0.0047(12) 0.0034(10)
C36 0.0310(13) 0.0357(14) 0.072(2) -0.0102(13) -0.0092(13) 0.0037(11)
C35 0.0455(15) 0.0380(14) 0.0463(16) -0.0087(12) -0.0150(13) 0.0053(12)
C79 0.0628(17) 0.0394(14) 0.0339(13) 0.0082(12) 0.0137(12) 0.0176(14)
C43 0.0386(13) 0.0426(14) 0.0314(13) 0.0071(11) -0.0008(10) 0.0021(11)
C74 0.0277(12) 0.0639(17) 0.0262(12) -0.0071(11) 0.0003(10) 0.0113(12)
C15 0.0366(13) 0.0469(15) 0.0366(14) 0.0084(12) 0.0031(11) -0.0009(11)
C37 0.0338(14) 0.0378(14) 0.065(2) -0.0036(13) 0.0109(13) -0.0015(11)
C67 0.0313(13) 0.081(2) 0.0528(18) 0.0017(16) 0.0079(13) -0.0141(14)
C13 0.078(2) 0.0487(18) 0.061(2) 0.0252(15) 0.0261(18) 0.0242(17)
C71 0.036(4) 0.050(3) 0.029(2) 0.013(2) 0.011(3) 0.016(4)
C51 0.0301(11) 0.0501(15) 0.0230(11) 0.0013(10) 0.0031(9) 0.0041(11)
C54 0.0273(12) 0.079(2) 0.0304(13) -0.0038(13) 0.0062(10) -0.0092(13)
C62 0.0369(14) 0.095(2) 0.0244(13) -0.0072(14) -0.0020(11) -0.0025(15)
C61 0.0305(12) 0.0494(16) 0.0454(16) -0.0036(12) -0.0005(11) -0.0003(11)
C59 0.0398(15) 0.071(2) 0.0492(18) 0.0053(15) -0.0110(13) 0.0058(14)
C69 0.0427(15) 0.0647(19) 0.0470(17) 0.0157(14) 0.0085(13) -0.0054(13)
C12 0.073(2) 0.0335(15) 0.074(2) 0.0077(14) 0.0201(18) -0.0018(14)
C41 0.0429(14) 0.0471(15) 0.0358(14) -0.0131(12) -0.0019(11) -0.0016(12)
C89 0.0591(18) 0.100(3) 0.0196(13) -0.0051(15) -0.0033(12) 0.0342(18)
C14 0.0520(17) 0.072(2) 0.0475(18) 0.0234(16) 0.0061(14) 0.0155(16)
C18 0.0486(16) 0.0558(17) 0.0416(15) 0.0034(13) 0.0095(13) -0.0163(13)
C19 0.0574(19) 0.095(3) 0.0338(16) 0.0000(16) 0.0123(14) -0.0199(18)
C57 0.0431(15) 0.0515(17) 0.0428(16) -0.0083(13) -0.0041(12) 0.0019(13)
C22 0.0415(15) 0.0578(19) 0.061(2) -0.0042(15) -0.0100(14) 0.0083(13)
C23 0.0537(17) 0.088(3) 0.0351(15) 0.0021(15) -0.0122(13) -0.0134(17)
C68 0.0385(14) 0.072(2) 0.0515(18) -0.0013(15) 0.0176(13) 0.0003(14)
C60 0.0334(13) 0.0553(18) 0.0586(19) 0.0063(15) 0.0005(13) 0.0042(13)
C84 0.037(5) 0.048(6) 0.062(5) 0.023(5) 0.027(5) 0.011(4)
C17 0.0508(17) 0.061(2) 0.061(2) -0.0033(15) 0.0279(15) 0.0006(14)
C72 0.084(2) 0.073(2) 0.0253(14) 0.0129(14) 0.0098(15) 0.0309(18)
C58 0.0562(19) 0.074(2) 0.0499(19) -0.0185(16) -0.0181(15) 0.0003(16)
C45 0.0435(15) 0.0556(18) 0.0493(17) 0.0156(14) -0.0112(13) -0.0025(13)
C21 0.0445(16) 0.0506(18) 0.071(2) 0.0084(15) -0.0163(15) -0.0104(14)
C81 0.048(6) 0.052(5) 0.046(5) 0.010(4) 0.002(4) 0.011(5)
C80 0.076(2) 0.0497(18) 0.0425(17) 0.0073(13) -0.0085(15) 0.0018(15)
C82 0.067(8) 0.058(6) 0.039(5) 0.004(4) -0.009(5) 0.023(5)
C46 0.077(2) 0.067(2) 0.0530(19) 0.0072(17) -0.0133(16) 0.0371(19)
C44 0.067(2) 0.077(2) 0.0503(19) 0.0314(16) -0.0060(16) -0.0219(17)
C92 0.068(5) 0.088(7) 0.032(3) -0.009(5) -0.011(3) 0.029(5)
C90 0.117(8) 0.107(6) 0.032(3) -0.019(3) -0.001(5) 0.008(6)
C63 0.085(4) 0.091(4) 0.043(3) -0.026(2) 0.002(2) -0.012(3)
C85 0.089(6) 0.053(4) 0.040(4) 0.015(3) 0.020(4) 0.019(4)
C91 0.066(4) 0.123(8) 0.037(3) -0.005(5) 0.019(3) 0.013(5)
C65 0.052(2) 0.125(5) 0.0211(19) -0.005(2) 0.0061(17) -0.006(3)
C64 0.047(3) 0.135(5) 0.027(2) -0.001(3) -0.0042(17) 0.030(3)
C88 0.173(9) 0.066(4) 0.064(4) 0.029(4) 0.030(6) 0.011(6)
C87 0.123(8) 0.045(4) 0.104(6) 0.017(4) -0.008(6) -0.017(5)
C83 0.075(13) 0.071(10) 0.027(5) 0.013(6) 0.013(8) 0.027(11)
C86 0.129(9) 0.080(5) 0.104(6) 0.003(5) 0.047(6) 0.043(5)
C63A 0.069(8) 0.110(10) 0.046(7) -0.014(7) 0.008(6) 0.022(8)
C64A 0.071(8) 0.085(9) 0.052(7) -0.002(7) -0.004(6) -0.012(7)
C65A 0.086(9) 0.106(10) 0.049(7) 0.021(7) -0.009(6) -0.014(8)
C81A 0.046(7) 0.058(5) 0.042(7) 0.011(4) -0.006(5) -0.002(5)
C82A 0.064(11) 0.061(7) 0.041(5) 0.006(5) -0.014(8) 0.002(10)
C83A 0.065(8) 0.063(7) 0.032(4) 0.012(4) 0.007(5) 0.007(5)
C84A 0.038(5) 0.043(5) 0.035(4) 0.017(3) 0.016(4) 0.002(4)
C71A 0.033(6) 0.050(5) 0.034(4) 0.007(4) 0.011(6) 0.006(6)
C85A 0.087(8) 0.055(6) 0.025(4) 0.011(4) 0.005(5) 0.002(6)
C87A 0.127(16) 0.064(8) 0.061(8) 0.003(6) 0.011(9) -0.022(9)
C88A 0.138(11) 0.067(7) 0.051(6) 0.023(5) 0.007(7) -0.001(8)
C86A 0.104(9) 0.059(6) 0.040(5) -0.001(4) -0.001(5) 0.034(6)
C92A 0.079(10) 0.082(11) 0.028(6) -0.008(8) -0.013(6) 0.009(8)
C91A 0.081(9) 0.096(11) 0.041(7) -0.027(8) 0.024(6) 0.022(9)
C90A 0.115(13) 0.135(12) 0.049(9) -0.039(8) -0.008(9) -0.011(11)

loop_
_atom_type_symbol
_atom_type_description
_atom_type_scat_dispersion_real
_atom_type_scat_dispersion_imag
_atom_type_scat_source
C C 0.0033 0.0016 'International Tables Vol C Tables 4.2.6.8 and 6.1.1.4'
H H 0 0 'International Tables Vol C Tables 4.2.6.8 and 6.1.1.4'
Fe Fe 0.3463 0.8444 'International Tables Vol C Tables 4.2.6.8 and 6.1.1.4'
N N 0.0061 0.0033 'International Tables Vol C Tables 4.2.6.8 and 6.1.1.4'
O O 0.0106 0.006 'International Tables Vol C Tables 4.2.6.8 and 6.1.1.4'

loop_
_exptl_crystal_face_index_h
_exptl_crystal_face_index_k
_exptl_crystal_face_index_l
_exptl_crystal_face_perp_dist
1 1 1 0.2397
-1 -1 -1 0.2019
-1 1 0 0.2426
1 -1 0 0.2541
0 1 0 0.3128
1 0 0 0.0596
1 1 0 0.2643
-1 -1 0 0.2173
-1 -1 1 0.2188
1 1 -1 0.258
-1 0 1 0.013
1 0 -1 0.0637
0 -1 1 0.2695
0 0 -1 0.0399
0 0 1 0.0495
-1 1 -1 0.2273
-1 0 -1 0.017
1 0 1 0.0612
0 -1 -1 0.2465
0 1 1 0.2828

loop_
_geom_angle_atom_site_label_1
_geom_angle_atom_site_label_2
_geom_angle_atom_site_label_3
_geom_angle
_geom_angle_site_symmetry_1
_geom_angle_site_symmetry_3
_geom_angle_publ_flag
O2 Fe1 O1 141.91(7) . . ?
O2 Fe1 N2 113.25(7) . . ?
O2 Fe1 N1 89.96(7) . . ?
O1 Fe1 N2 89.09(7) . . ?
O1 Fe1 N1 107.71(7) . . ?
N1 Fe1 N2 116.64(7) . . ?
O5 Fe2 N3 87.75(7) . . ?
O5 Fe2 N4 135.74(8) . . ?
O6 Fe2 O5 112.30(9) . . ?
O6 Fe2 N3 139.25(8) . . ?
O6 Fe2 N4 88.05(8) . . ?
N3 Fe2 N4 102.01(8) . . ?
C24 O2 Fe1 131.52(14) . . ?
C47 O5 Fe2 134.28(15) . . ?
C1 O1 Fe1 130.66(14) . . ?
C7 O4 C8 107.08(16) . . ?
C53 O7 C54 106.65(17) . . ?
C76 O8 C77 105.67(19) . . ?
C30 O3 C31 106.62(17) . . ?
C70 O6 Fe2 134.28(18) . . ?
C7 N2 Fe1 123.95(15) . . ?
C7 N2 C9 108.80(17) . . ?
C9 N2 Fe1 127.23(14) . . ?
C53 N3 Fe2 125.43(15) . . ?
C53 N3 C55 108.77(18) . . ?
C55 N3 Fe2 125.38(14) . . ?
C76 N4 Fe2 124.46(17) . . ?
C76 N4 C78 107.4(2) . . ?
C78 N4 Fe2 127.52(15) . . ?
C30 N1 Fe1 124.17(15) . . ?
C30 N1 C32 108.77(19) . . ?
C32 N1 Fe1 126.85(15) . . ?
O2 C24 C25 119.8(2) . . ?
O2 C24 C29 122.5(2) . . ?
C29 C24 C25 117.7(2) . . ?
O1 C1 C2 119.9(2) . . ?
O1 C1 C6 122.5(2) . . ?
C6 C1 C2 117.6(2) . . ?
O5 C47 C52 122.6(2) . . ?
O5 C47 C48 120.0(2) . . ?
C52 C47 C48 117.4(2) . . ?
O4 C7 C6 116.31(18) . . ?
N2 C7 O4 115.61(19) . . ?
N2 C7 C6 128.07(19) . . ?
O7 C53 C52 116.19(18) . . ?
N3 C53 O7 115.27(19) . . ?
N3 C53 C52 128.54(19) . . ?
C25 C26 H26 117.5 . . ?
C25 C26 C27 125.0(2) . . ?
C27 C26 H26 117.5 . . ?
C11 C10 C9 121.8(2) . . ?
C11 C10 C15 118.3(2) . . ?
C15 C10 C9 119.8(2) . . ?
O3 C30 C29 116.29(19) . . ?
N1 C30 O3 115.6(2) . . ?
N1 C30 C29 128.1(2) . . ?
C24 C25 C39 120.9(2) . . ?
C26 C25 C24 117.9(2) . . ?
C26 C25 C39 121.2(2) . . ?
C47 C52 C53 120.7(2) . . ?
C51 C52 C47 121.1(2) . . ?
C51 C52 C53 118.2(2) . . ?
C24 C29 C30 121.8(2) . . ?
C28 C29 C24 121.1(2) . . ?
C28 C29 C30 117.1(2) . . ?
C40 C39 C25 109.59(19) . . ?
C40 C39 C42 109.5(2) . . ?
C40 C39 C41 107.9(2) . . ?
C42 C39 C25 111.12(19) . . ?
C42 C39 C41 106.6(2) . . ?
C41 C39 C25 112.0(2) . . ?
C26 C27 C43 122.5(2) . . ?
C28 C27 C26 116.4(2) . . ?
C28 C27 C43 121.1(2) . . ?
O8 C76 C75 116.9(2) . . ?
N4 C76 O8 114.8(2) . . ?
N4 C76 C75 128.3(2) . . ?
N1 C32 H32 108.8 . . ?
N1 C32 C33 113.43(18) . . ?
N1 C32 C31 102.37(18) . . ?
C33 C32 H32 108.8 . . ?
C33 C32 C31 114.4(2) . . ?
C31 C32 H32 108.8 . . ?
C1 C2 C16 120.1(2) . . ?
C3 C2 C1 117.9(2) . . ?
C3 C2 C16 122.0(2) . . ?
C2 C3 H3 117.7 . . ?
C2 C3 C4 124.7(2) . . ?
C4 C3 H3 117.7 . . ?
C10 C11 H11 119.8 . . ?
C12 C11 C10 120.4(3) . . ?
C12 C11 H11 119.8 . . ?
C3 C4 C20 123.6(2) . . ?
C5 C4 C3 116.9(2) . . ?
C5 C4 C20 119.5(2) . . ?
C38 C33 C32 120.9(2) . . ?
C38 C33 C34 119.0(2) . . ?
C34 C33 C32 120.0(2) . . ?
C48 C66 C67 112.2(2) . . ?
C48 C66 C69 111.1(2) . . ?
C48 C66 C68 109.9(2) . . ?
C67 C66 C69 106.7(2) . . ?
C68 C66 C67 107.2(2) . . ?
C68 C66 C69 109.5(2) . . ?
O6 C70 C75 122.7(2) . . ?
O6 C70 C71 118.8(5) . . ?
O6 C70 C71A 120.7(8) . . ?
C75 C70 C71 118.0(5) . . ?
C71A C70 C75 115.2(8) . . ?
C4 C5 H5 119.2 . . ?
C4 C5 C6 121.6(2) . . ?
C6 C5 H5 119.2 . . ?
C29 C28 H28 119.1 . . ?
C27 C28 C29 121.8(2) . . ?
C27 C28 H28 119.1 . . ?
C1 C6 C7 121.14(19) . . ?
C5 C6 C1 120.9(2) . . ?
C5 C6 C7 117.9(2) . . ?
C61 C56 C55 120.7(2) . . ?
C57 C56 C55 120.2(2) . . ?
C57 C56 C61 119.0(2) . . ?
C47 C48 C66 119.9(2) . . ?
C49 C48 C47 118.1(2) . . ?
C49 C48 C66 122.0(2) . . ?
N2 C9 C10 110.51(17) . . ?
N2 C9 H9 109 . . ?
N2 C9 C8 102.64(17) . . ?
C10 C9 H9 109 . . ?
C10 C9 C8 116.35(19) . . ?
C8 C9 H9 109 . . ?
C39 C40 H40A 109.5 . . ?
C39 C40 H40B 109.5 . . ?
C39 C40 H40C 109.5 . . ?
H40A C40 H40B 109.5 . . ?
H40A C40 H40C 109.5 . . ?
H40B C40 H40C 109.5 . . ?
C48 C49 H49 117.6 . . ?
C48 C49 C50 124.7(2) . . ?
C50 C49 H49 117.6 . . ?
C22 C20 C4 109.7(2) . . ?
C23 C20 C4 112.4(2) . . ?
C23 C20 C22 108.4(2) . . ?
C23 C20 C21 109.6(3) . . ?
C21 C20 C4 109.6(2) . . ?
C21 C20 C22 107.1(2) . . ?
N3 C55 C56 112.0(2) . . ?
N3 C55 H55 108.9 . . ?
N3 C55 C54 102.17(19) . . ?
C56 C55 H55 108.9 . . ?
C56 C55 C54 115.7(2) . . ?
C54 C55 H55 108.9 . . ?
C18 C16 C2 111.4(2) . . ?
C18 C16 C19 106.4(2) . . ?
C18 C16 C17 109.0(2) . . ?
C19 C16 C2 111.7(2) . . ?
C19 C16 C17 108.5(2) . . ?
C17 C16 C2 109.7(2) . . ?
O4 C8 C9 105.00(17) . . ?
O4 C8 H8A 110.7 . . ?
O4 C8 H8B 110.7 . . ?
C9 C8 H8A 110.7 . . ?
C9 C8 H8B 110.7 . . ?
H8A C8 H8B 108.8 . . ?
O8 C77 H77A 111.2 . . ?
O8 C77 H77B 111.2 . . ?
O8 C77 C78 102.8(2) . . ?
H77A C77 H77B 109.1 . . ?
C78 C77 H77A 111.2 . . ?
C78 C77 H77B 111.2 . . ?
C33 C38 H38 119.7 . . ?
C33 C38 C37 120.5(2) . . ?
C37 C38 H38 119.7 . . ?
C33 C34 H34 119.9 . . ?
C33 C34 C35 120.3(3) . . ?
C35 C34 H34 119.9 . . ?
C74 C73 C89 122.3(3) . . ?
C74 C73 C72 116.9(3) . . ?
C72 C73 C89 120.8(3) . . ?
C70 C75 C76 120.8(2) . . ?
C70 C75 C74 121.0(2) . . ?
C74 C75 C76 118.0(2) . . ?
C49 C50 C62 120.6(2) . . ?
C51 C50 C49 116.7(2) . . ?
C51 C50 C62 122.7(2) . . ?
O3 C31 C32 104.84(19) . . ?
O3 C31 H31A 110.8 . . ?
O3 C31 H31B 110.8 . . ?
C32 C31 H31A 110.8 . . ?
C32 C31 H31B 110.8 . . ?
H31A C31 H31B 108.9 . . ?
N4 C78 C77 101.29(18) . . ?
N4 C78 H78 108.8 . . ?
N4 C78 C79 111.2(2) . . ?
C77 C78 H78 108.8 . . ?
C79 C78 C77 117.4(2) . . ?
C79 C78 H78 108.8 . . ?
C39 C42 H42A 109.5 . . ?
C39 C42 H42B 109.5 . . ?
C39 C42 H42C 109.5 . . ?
H42A C42 H42B 109.5 . . ?
H42A C42 H42C 109.5 . . ?
H42B C42 H42C 109.5 . . ?
C35 C36 H36 119.8 . . ?
C35 C36 C37 120.3(2) . . ?
C37 C36 H36 119.8 . . ?
C34 C35 H35 120 . . ?
C36 C35 C34 120.0(3) . . ?
C36 C35 H35 120 . . ?
C78 C79 C84A 110.1(6) . . ?
C84 C79 C78 129.4(8) . . ?
C84 C79 C80 108.9(8) . . ?
C80 C79 C78 121.1(2) . . ?
C80 C79 C84A 128.8(6) . . ?
C45 C43 C27 111.9(2) . . ?
C45 C43 C46 107.9(2) . . ?
C46 C43 C27 110.7(2) . . ?
C44 C43 C27 108.0(2) . . ?
C44 C43 C45 108.4(2) . . ?
C44 C43 C46 110.0(3) . . ?
C73 C74 C75 121.3(3) . . ?
C73 C74 H74 119.4 . . ?
C75 C74 H74 119.4 . . ?
C10 C15 H15 119.4 . . ?
C14 C15 C10 121.2(3) . . ?
C14 C15 H15 119.4 . . ?
C38 C37 H37 120.1 . . ?
C36 C37 C38 119.8(3) . . ?
C36 C37 H37 120.1 . . ?
C66 C67 H67A 109.5 . . ?
C66 C67 H67B 109.5 . . ?
C66 C67 H67C 109.5 . . ?
H67A C67 H67B 109.5 . . ?
H67A C67 H67C 109.5 . . ?
H67B C67 H67C 109.5 . . ?
C12 C13 H13 119.9 . . ?
C12 C13 C14 120.2(3) . . ?
C14 C13 H13 119.9 . . ?
C70 C71 C85 121.9(7) . . ?
C72 C71 C70 113.3(7) . . ?
C72 C71 C85 124.2(7) . . ?
C52 C51 H51 119.1 . . ?
C50 C51 C52 121.9(2) . . ?
C50 C51 H51 119.1 . . ?
O7 C54 C55 104.06(18) . . ?
O7 C54 H54A 110.9 . . ?
O7 C54 H54B 110.9 . . ?
C55 C54 H54A 110.9 . . ?
C55 C54 H54B 110.9 . . ?
H54A C54 H54B 109 . . ?
C50 C62 C63 108.1(3) . . ?
C50 C62 C64A 111.0(6) . . ?
C50 C62 C65A 102.5(5) . . ?
C65 C62 C50 112.7(3) . . ?
C65 C62 C63 103.3(4) . . ?
C64 C62 C50 111.0(3) . . ?
C64 C62 C63 109.4(4) . . ?
C64 C62 C65 112.0(4) . . ?
C63A C62 C50 115.0(7) . . ?
C63A C62 C64A 117.4(10) . . ?
C63A C62 C65A 111.9(11) . . ?
C64A C62 C65A 96.5(9) . . ?
C56 C61 H61 119.4 . . ?
C56 C61 C60 121.1(3) . . ?
C60 C61 H61 119.4 . . ?
C60 C59 H59 120.3 . . ?
C60 C59 C58 119.3(3) . . ?
C58 C59 H59 120.3 . . ?
C66 C69 H69A 109.5 . . ?
C66 C69 H69B 109.5 . . ?
C66 C69 H69C 109.5 . . ?
H69A C69 H69B 109.5 . . ?
H69A C69 H69C 109.5 . . ?
H69B C69 H69C 109.5 . . ?
C11 C12 H12 119.8 . . ?
C13 C12 C11 120.5(3) . . ?
C13 C12 H12 119.8 . . ?
C39 C41 H41A 109.5 . . ?
C39 C41 H41B 109.5 . . ?
C39 C41 H41C 109.5 . . ?
H41A C41 H41B 109.5 . . ?
H41A C41 H41C 109.5 . . ?
H41B C41 H41C 109.5 . . ?
C73 C89 C91 106.0(5) . . ?
C73 C89 C92A 105.4(10) . . ?
C73 C89 C90A 107.1(11) . . ?
C92 C89 C73 112.2(5) . . ?
C92 C89 C91 107.3(6) . . ?
C90 C89 C73 114.8(6) . . ?
C90 C89 C92 106.7(7) . . ?
C90 C89 C91 109.6(6) . . ?
C92A C89 C90A 114.5(13) . . ?
C91A C89 C73 110.7(8) . . ?
C91A C89 C92A 113.4(15) . . ?
C91A C89 C90A 105.7(12) . . ?
C15 C14 H14 120.3 . . ?
C13 C14 C15 119.4(3) . . ?
C13 C14 H14 120.3 . . ?
C16 C18 H18A 109.5 . . ?
C16 C18 H18B 109.5 . . ?
C16 C18 H18C 109.5 . . ?
H18A C18 H18B 109.5 . . ?
H18A C18 H18C 109.5 . . ?
H18B C18 H18C 109.5 . . ?
C16 C19 H19A 109.5 . . ?
C16 C19 H19B 109.5 . . ?
C16 C19 H19C 109.5 . . ?
H19A C19 H19B 109.5 . . ?
H19A C19 H19C 109.5 . . ?
H19B C19 H19C 109.5 . . ?
C56 C57 H57 120.1 . . ?
C56 C57 C58 119.8(3) . . ?
C58 C57 H57 120.1 . . ?
C20 C22 H22A 109.5 . . ?
C20 C22 H22B 109.5 . . ?
C20 C22 H22C 109.5 . . ?
H22A C22 H22B 109.5 . . ?
H22A C22 H22C 109.5 . . ?
H22B C22 H22C 109.5 . . ?
C20 C23 H23A 109.5 . . ?
C20 C23 H23B 109.5 . . ?
C20 C23 H23C 109.5 . . ?
H23A C23 H23B 109.5 . . ?
H23A C23 H23C 109.5 . . ?
H23B C23 H23C 109.5 . . ?
C66 C68 H68A 109.5 . . ?
C66 C68 H68B 109.5 . . ?
C66 C68 H68C 109.5 . . ?
H68A C68 H68B 109.5 . . ?
H68A C68 H68C 109.5 . . ?
H68B C68 H68C 109.5 . . ?
C61 C60 H60 120 . . ?
C59 C60 C61 120.1(3) . . ?
C59 C60 H60 120 . . ?
C79 C84 H84 116.5 . . ?
C79 C84 C83 126.9(8) . . ?
C83 C84 H84 116.5 . . ?
C16 C17 H17A 109.5 . . ?
C16 C17 H17B 109.5 . . ?
C16 C17 H17C 109.5 . . ?
H17A C17 H17B 109.5 . . ?
H17A C17 H17C 109.5 . . ?
H17B C17 H17C 109.5 . . ?
C73 C72 C71 127.0(5) . . ?
C73 C72 H72A 119.8 . . ?
C73 C72 H72 116.5 . . ?
C73 C72 C71A 120.4(8) . . ?
C71 C72 H72 116.5 . . ?
C71A C72 H72A 119.8 . . ?
C59 C58 C57 120.7(3) . . ?
C59 C58 H58 119.7 . . ?
C57 C58 H58 119.7 . . ?
C43 C45 H45A 109.5 . . ?
C43 C45 H45B 109.5 . . ?
C43 C45 H45C 109.5 . . ?
H45A C45 H45B 109.5 . . ?
H45A C45 H45C 109.5 . . ?
H45B C45 H45C 109.5 . . ?
C20 C21 H21A 109.5 . . ?
C20 C21 H21B 109.5 . . ?
C20 C21 H21C 109.5 . . ?
H21A C21 H21B 109.5 . . ?
H21A C21 H21C 109.5 . . ?
H21B C21 H21C 109.5 . . ?
C80 C81 H81 124.3 . . ?
C82 C81 H81 124.3 . . ?
C82 C81 C80 111.5(8) . . ?
C79 C80 C81 132.4(8) . . ?
C79 C80 H80 113.8 . . ?
C79 C80 H80A 125.9 . . ?
C79 C80 C81A 108.2(8) . . ?
C81 C80 H80 113.8 . . ?
C81A C80 H80A 125.9 . . ?
C81 C82 H82 119.6 . . ?
C83 C82 C81 120.8(11) . . ?
C83 C82 H82 119.6 . . ?
C43 C46 H46A 109.5 . . ?
C43 C46 H46B 109.5 . . ?
C43 C46 H46C 109.5 . . ?
H46A C46 H46B 109.5 . . ?
H46A C46 H46C 109.5 . . ?
H46B C46 H46C 109.5 . . ?
C43 C44 H44A 109.5 . . ?
C43 C44 H44B 109.5 . . ?
C43 C44 H44C 109.5 . . ?
H44A C44 H44B 109.5 . . ?
H44A C44 H44C 109.5 . . ?
H44B C44 H44C 109.5 . . ?
C89 C92 H92A 109.5 . . ?
C89 C92 H92B 109.5 . . ?
C89 C92 H92C 109.5 . . ?
H92A C92 H92B 109.5 . . ?
H92A C92 H92C 109.5 . . ?
H92B C92 H92C 109.5 . . ?
C89 C90 H90A 109.5 . . ?
C89 C90 H90B 109.5 . . ?
C89 C90 H90C 109.5 . . ?
H90A C90 H90B 109.5 . . ?
H90A C90 H90C 109.5 . . ?
H90B C90 H90C 109.5 . . ?
C62 C63 H63A 109.5 . . ?
C62 C63 H63B 109.5 . . ?
C62 C63 H63C 109.5 . . ?
H63A C63 H63B 109.5 . . ?
H63A C63 H63C 109.5 . . ?
H63B C63 H63C 109.5 . . ?
C88 C85 C71 112.0(7) . . ?
C87 C85 C71 110.8(6) . . ?
C87 C85 C88 108.1(8) . . ?
C87 C85 C86 110.1(8) . . ?
C86 C85 C71 109.5(7) . . ?
C86 C85 C88 106.3(7) . . ?
C89 C91 H91A 109.5 . . ?
C89 C91 H91B 109.5 . . ?
C89 C91 H91C 109.5 . . ?
H91A C91 H91B 109.5 . . ?
H91A C91 H91C 109.5 . . ?
H91B C91 H91C 109.5 . . ?
C62 C65 H65A 109.5 . . ?
C62 C65 H65B 109.5 . . ?
C62 C65 H65C 109.5 . . ?
H65A C65 H65B 109.5 . . ?
H65A C65 H65C 109.5 . . ?
H65B C65 H65C 109.5 . . ?
C62 C64 H64A 109.5 . . ?
C62 C64 H64B 109.5 . . ?
C62 C64 H64C 109.5 . . ?
H64A C64 H64B 109.5 . . ?
H64A C64 H64C 109.5 . . ?
H64B C64 H64C 109.5 . . ?
C85 C88 H88A 109.5 . . ?
C85 C88 H88B 109.5 . . ?
C85 C88 H88C 109.5 . . ?
H88A C88 H88B 109.5 . . ?
H88A C88 H88C 109.5 . . ?
H88B C88 H88C 109.5 . . ?
C85 C87 H87A 109.5 . . ?
C85 C87 H87B 109.5 . . ?
C85 C87 H87C 109.5 . . ?
H87A C87 H87B 109.5 . . ?
H87A C87 H87C 109.5 . . ?
H87B C87 H87C 109.5 . . ?
C84 C83 H83 120.4 . . ?
C82 C83 C84 119.3(11) . . ?
C82 C83 H83 120.4 . . ?
C85 C86 H86A 109.5 . . ?
C85 C86 H86B 109.5 . . ?
C85 C86 H86C 109.5 . . ?
H86A C86 H86B 109.5 . . ?
H86A C86 H86C 109.5 . . ?
H86B C86 H86C 109.5 . . ?
C62 C63A H63D 109.5 . . ?
C62 C63A H63E 109.5 . . ?
C62 C63A H63F 109.5 . . ?
H63D C63A H63E 109.5 . . ?
H63D C63A H63F 109.5 . . ?
H63E C63A H63F 109.5 . . ?
C62 C64A H64D 109.5 . . ?
C62 C64A H64E 109.5 . . ?
C62 C64A H64F 109.5 . . ?
H64D C64A H64E 109.5 . . ?
H64D C64A H64F 109.5 . . ?
H64E C64A H64F 109.5 . . ?
C62 C65A H65D 109.5 . . ?
C62 C65A H65E 109.5 . . ?
C62 C65A H65F 109.5 . . ?
H65D C65A H65E 109.5 . . ?
H65D C65A H65F 109.5 . . ?
H65E C65A H65F 109.5 . . ?
C80 C81A H81A 117.2 . . ?
C82A C81A C80 125.6(9) . . ?
C82A C81A H81A 117.2 . . ?
C81A C82A H82A 118.8 . . ?
C83A C82A C81A 122.5(14) . . ?
C83A C82A H82A 118.8 . . ?
C82A C83A H83A 120 . . ?
C84A C83A C82A 120.0(13) . . ?
C84A C83A H83A 120 . . ?
C79 C84A H84A 122.8 . . ?
C83A C84A C79 114.3(7) . . ?
C83A C84A H84A 122.8 . . ?
C70 C71A C72 118.9(13) . . ?
C70 C71A C85A 119.0(12) . . ?
C72 C71A C85A 118.2(12) . . ?
C71A C85A C87A 113.5(12) . . ?
C71A C85A C88A 113.0(12) . . ?
C71A C85A C86A 106.1(9) . . ?
C87A C85A C88A 106.9(11) . . ?
C87A C85A C86A 110.0(11) . . ?
C86A C85A C88A 107.1(11) . . ?
C85A C87A H87D 109.5 . . ?
C85A C87A H87E 109.5 . . ?
C85A C87A H87F 109.5 . . ?
H87D C87A H87E 109.5 . . ?
H87D C87A H87F 109.5 . . ?
H87E C87A H87F 109.5 . . ?
C85A C88A H88D 109.5 . . ?
C85A C88A H88E 109.5 . . ?
C85A C88A H88F 109.5 . . ?
H88D C88A H88E 109.5 . . ?
H88D C88A H88F 109.5 . . ?
H88E C88A H88F 109.5 . . ?
C85A C86A H86D 109.5 . . ?
C85A C86A H86E 109.5 . . ?
C85A C86A H86F 109.5 . . ?
H86D C86A H86E 109.5 . . ?
H86D C86A H86F 109.5 . . ?
H86E C86A H86F 109.5 . . ?
C89 C92A H92D 109.5 . . ?
C89 C92A H92E 109.5 . . ?
C89 C92A H92F 109.5 . . ?
H92D C92A H92E 109.5 . . ?
H92D C92A H92F 109.5 . . ?
H92E C92A H92F 109.5 . . ?
C89 C91A H91D 109.5 . . ?
C89 C91A H91E 109.5 . . ?
C89 C91A H91F 109.5 . . ?
H91D C91A H91E 109.5 . . ?
H91D C91A H91F 109.5 . . ?
H91E C91A H91F 109.5 . . ?
C89 C90A H90D 109.5 . . ?
C89 C90A H90E 109.5 . . ?
C89 C90A H90F 109.5 . . ?
H90D C90A H90E 109.5 . . ?
H90D C90A H90F 109.5 . . ?
H90E C90A H90F 109.5 . . ?

loop_
_geom_bond_atom_site_label_1
_geom_bond_atom_site_label_2
_geom_bond_distance
_geom_bond_site_symmetry_2
_geom_bond_publ_flag
Fe1 O2 1.9196(15) . ?
Fe1 O1 1.9231(16) . ?
Fe1 N2 2.0392(18) . ?
Fe1 N1 2.0382(19) . ?
Fe2 O5 1.9254(17) . ?
Fe2 O6 1.9102(17) . ?
Fe2 N3 2.0480(18) . ?
Fe2 N4 2.061(2) . ?
O2 C24 1.313(3) . ?
O5 C47 1.306(3) . ?
O1 C1 1.318(3) . ?
O4 C7 1.365(3) . ?
O4 C8 1.449(3) . ?
O7 C53 1.366(3) . ?
O7 C54 1.454(3) . ?
O8 C76 1.359(3) . ?
O8 C77 1.451(3) . ?
O3 C30 1.362(3) . ?
O3 C31 1.446(3) . ?
O6 C70 1.307(3) . ?
N2 C7 1.288(3) . ?
N2 C9 1.492(3) . ?
N3 C53 1.292(3) . ?
N3 C55 1.483(3) . ?
N4 C76 1.297(3) . ?
N4 C78 1.490(3) . ?
N1 C30 1.285(3) . ?
N1 C32 1.483(3) . ?
C24 C25 1.439(3) . ?
C24 C29 1.418(3) . ?
C1 C2 1.432(3) . ?
C1 C6 1.424(3) . ?
C47 C52 1.418(3) . ?
C47 C48 1.442(3) . ?
C7 C6 1.448(3) . ?
C53 C52 1.446(3) . ?
C26 H26 0.95 . ?
C26 C25 1.384(3) . ?
C26 C27 1.405(4) . ?
C10 C11 1.386(4) . ?
C10 C9 1.504(3) . ?
C10 C15 1.388(3) . ?
C30 C29 1.454(3) . ?
C25 C39 1.544(3) . ?
C52 C51 1.405(3) . ?
C29 C28 1.406(3) . ?
C39 C40 1.532(4) . ?
C39 C42 1.537(3) . ?
C39 C41 1.537(3) . ?
C27 C28 1.379(3) . ?
C27 C43 1.537(3) . ?
C76 C75 1.446(3) . ?
C32 H32 1 . ?
C32 C33 1.513(3) . ?
C32 C31 1.528(4) . ?
C2 C3 1.392(3) . ?
C2 C16 1.542(3) . ?
C3 H3 0.95 . ?
C3 C4 1.394(3) . ?
C11 H11 0.95 . ?
C11 C12 1.380(4) . ?
C4 C5 1.379(3) . ?
C4 C20 1.549(3) . ?
C33 C38 1.378(4) . ?
C33 C34 1.388(3) . ?
C66 C48 1.525(3) . ?
C66 C67 1.538(4) . ?
C66 C69 1.549(4) . ?
C66 C68 1.530(4) . ?
C70 C75 1.412(4) . ?
C70 C71 1.485(9) . ?
C70 C71A 1.390(17) . ?
C5 H5 0.95 . ?
C5 C6 1.404(3) . ?
C28 H28 0.95 . ?
C56 C55 1.508(3) . ?
C56 C61 1.379(4) . ?
C56 C57 1.377(4) . ?
C48 C49 1.382(3) . ?
C9 H9 1 . ?
C9 C8 1.533(3) . ?
C40 H40A 0.98 . ?
C40 H40B 0.98 . ?
C40 H40C 0.98 . ?
C49 H49 0.95 . ?
C49 C50 1.405(4) . ?
C20 C22 1.548(4) . ?
C20 C23 1.511(4) . ?
C20 C21 1.528(4) . ?
C55 H55 1 . ?
C55 C54 1.539(3) . ?
C16 C18 1.534(4) . ?
C16 C19 1.534(4) . ?
C16 C17 1.539(4) . ?
C8 H8A 0.99 . ?
C8 H8B 0.99 . ?
C77 H77A 0.99 . ?
C77 H77B 0.99 . ?
C77 C78 1.520(4) . ?
C38 H38 0.95 . ?
C38 C37 1.395(3) . ?
C34 H34 0.95 . ?
C34 C35 1.393(4) . ?
C73 C74 1.369(4) . ?
C73 C89 1.546(4) . ?
C73 C72 1.387(5) . ?
C75 C74 1.414(3) . ?
C50 C51 1.371(3) . ?
C50 C62 1.539(4) . ?
C31 H31A 0.99 . ?
C31 H31B 0.99 . ?
C78 H78 1 . ?
C78 C79 1.498(4) . ?
C42 H42A 0.98 . ?
C42 H42B 0.98 . ?
C42 H42C 0.98 . ?
C36 H36 0.95 . ?
C36 C35 1.369(4) . ?
C36 C37 1.375(4) . ?
C35 H35 0.95 . ?
C79 C84 1.312(13) . ?
C79 C80 1.385(4) . ?
C79 C84A 1.507(13) . ?
C43 C45 1.529(4) . ?
C43 C46 1.533(4) . ?
C43 C44 1.527(4) . ?
C74 H74 0.95 . ?
C15 H15 0.95 . ?
C15 C14 1.383(4) . ?
C37 H37 0.95 . ?
C67 H67A 0.98 . ?
C67 H67B 0.98 . ?
C67 H67C 0.98 . ?
C13 H13 0.95 . ?
C13 C12 1.371(5) . ?
C13 C14 1.373(5) . ?
C71 C72 1.399(10) . ?
C71 C85 1.533(13) . ?
C51 H51 0.95 . ?
C54 H54A 0.99 . ?
C54 H54B 0.99 . ?
C62 C63 1.587(6) . ?
C62 C65 1.534(5) . ?
C62 C64 1.470(5) . ?
C62 C63A 1.305(14) . ?
C62 C64A 1.608(14) . ?
C62 C65A 1.701(17) . ?
C61 H61 0.95 . ?
C61 C60 1.383(4) . ?
C59 H59 0.95 . ?
C59 C60 1.370(4) . ?
C59 C58 1.381(5) . ?
C69 H69A 0.98 . ?
C69 H69B 0.98 . ?
C69 H69C 0.98 . ?
C12 H12 0.95 . ?
C41 H41A 0.98 . ?
C41 H41B 0.98 . ?
C41 H41C 0.98 . ?
C89 C92 1.501(11) . ?
C89 C90 1.442(16) . ?
C89 C91 1.607(11) . ?
C89 C92A 1.63(3) . ?
C89 C91A 1.42(2) . ?
C89 C90A 1.67(4) . ?
C14 H14 0.95 . ?
C18 H18A 0.98 . ?
C18 H18B 0.98 . ?
C18 H18C 0.98 . ?
C19 H19A 0.98 . ?
C19 H19B 0.98 . ?
C19 H19C 0.98 . ?
C57 H57 0.95 . ?
C57 C58 1.394(4) . ?
C22 H22A 0.98 . ?
C22 H22B 0.98 . ?
C22 H22C 0.98 . ?
C23 H23A 0.98 . ?
C23 H23B 0.98 . ?
C23 H23C 0.98 . ?
C68 H68A 0.98 . ?
C68 H68B 0.98 . ?
C68 H68C 0.98 . ?
C60 H60 0.95 . ?
C84 H84 0.95 . ?
C84 C83 1.426(16) . ?
C17 H17A 0.98 . ?
C17 H17B 0.98 . ?
C17 H17C 0.98 . ?
C72 H72A 0.95 . ?
C72 H72 0.95 . ?
C72 C71A 1.407(17) . ?
C58 H58 0.95 . ?
C45 H45A 0.98 . ?
C45 H45B 0.98 . ?
C45 H45C 0.98 . ?
C21 H21A 0.98 . ?
C21 H21B 0.98 . ?
C21 H21C 0.98 . ?
C81 H81 0.95 . ?
C81 C80 1.416(12) . ?
C81 C82 1.405(14) . ?
C80 H80 0.95 . ?
C80 H80A 0.95 . ?
C80 C81A 1.430(13) . ?
C82 H82 0.95 . ?
C82 C83 1.357(15) . ?
C46 H46A 0.98 . ?
C46 H46B 0.98 . ?
C46 H46C 0.98 . ?
C44 H44A 0.98 . ?
C44 H44B 0.98 . ?
C44 H44C 0.98 . ?
C92 H92A 0.98 . ?
C92 H92B 0.98 . ?
C92 H92C 0.98 . ?
C90 H90A 0.98 . ?
C90 H90B 0.98 . ?
C90 H90C 0.98 . ?
C63 H63A 0.98 . ?
C63 H63B 0.98 . ?
C63 H63C 0.98 . ?
C85 C88 1.525(10) . ?
C85 C87 1.506(12) . ?
C85 C86 1.516(10) . ?
C91 H91A 0.98 . ?
C91 H91B 0.98 . ?
C91 H91C 0.98 . ?
C65 H65A 0.98 . ?
C65 H65B 0.98 . ?
C65 H65C 0.98 . ?
C64 H64A 0.98 . ?
C64 H64B 0.98 . ?
C64 H64C 0.98 . ?
C88 H88A 0.98 . ?
C88 H88B 0.98 . ?
C88 H88C 0.98 . ?
C87 H87A 0.98 . ?
C87 H87B 0.98 . ?
C87 H87C 0.98 . ?
C83 H83 0.95 . ?
C86 H86A 0.98 . ?
C86 H86B 0.98 . ?
C86 H86C 0.98 . ?
C63A H63D 0.98 . ?
C63A H63E 0.98 . ?
C63A H63F 0.98 . ?
C64A H64D 0.98 . ?
C64A H64E 0.98 . ?
C64A H64F 0.98 . ?
C65A H65D 0.98 . ?
C65A H65E 0.98 . ?
C65A H65F 0.98 . ?
C81A H81A 0.95 . ?
C81A C82A 1.377(18) . ?
C82A H82A 0.95 . ?
C82A C83A 1.368(15) . ?
C83A H83A 0.95 . ?
C83A C84A 1.366(18) . ?
C84A H84A 0.95 . ?
C71A C85A 1.52(2) . ?
C85A C87A 1.530(19) . ?
C85A C88A 1.545(16) . ?
C85A C86A 1.536(19) . ?
C87A H87D 0.98 . ?
C87A H87E 0.98 . ?
C87A H87F 0.98 . ?
C88A H88D 0.98 . ?
C88A H88E 0.98 . ?
C88A H88F 0.98 . ?
C86A H86D 0.98 . ?
C86A H86E 0.98 . ?
C86A H86F 0.98 . ?
C92A H92D 0.98 . ?
C92A H92E 0.98 . ?
C92A H92F 0.98 . ?
C91A H91D 0.98 . ?
C91A H91E 0.98 . ?
C91A H91F 0.98 . ?
C90A H90D 0.98 . ?
C90A H90E 0.98 . ?
C90A H90F 0.98 . ?

loop_
_geom_torsion_atom_site_label_1
_geom_torsion_atom_site_label_2
_geom_torsion_atom_site_label_3
_geom_torsion_atom_site_label_4
_geom_torsion
_geom_torsion_site_symmetry_1
_geom_torsion_site_symmetry_2
_geom_torsion_site_symmetry_3
_geom_torsion_site_symmetry_4
_geom_torsion_publ_flag
Fe1 O2 C24 C25 165.30(15) . . . . ?
Fe1 O2 C24 C29 -14.8(3) . . . . ?
Fe1 O1 C1 C2 164.50(16) . . . . ?
Fe1 O1 C1 C6 -16.5(3) . . . . ?
Fe1 N2 C7 O4 -178.82(13) . . . . ?
Fe1 N2 C7 C6 2.6(3) . . . . ?
Fe1 N2 C9 C10 59.5(2) . . . . ?
Fe1 N2 C9 C8 -175.78(14) . . . . ?
Fe1 N1 C30 O3 177.33(14) . . . . ?
Fe1 N1 C30 C29 -2.8(3) . . . . ?
Fe1 N1 C32 C33 51.6(3) . . . . ?
Fe1 N1 C32 C31 175.43(15) . . . . ?
Fe2 O5 C47 C52 8.4(4) . . . . ?
Fe2 O5 C47 C48 -171.88(17) . . . . ?
Fe2 O6 C70 C75 -11.3(4) . . . . ?
Fe2 O6 C70 C71 159.7(4) . . . . ?
Fe2 O6 C70 C71A -177.0(6) . . . . ?
Fe2 N3 C53 O7 176.79(15) . . . . ?
Fe2 N3 C53 C52 -2.7(4) . . . . ?
Fe2 N3 C55 C56 49.5(3) . . . . ?
Fe2 N3 C55 C54 173.95(17) . . . . ?
Fe2 N4 C76 O8 -166.66(15) . . . . ?
Fe2 N4 C76 C75 11.4(3) . . . . ?
Fe2 N4 C78 C77 150.72(17) . . . . ?
Fe2 N4 C78 C79 25.2(3) . . . . ?
O2 C24 C25 C26 -179.81(19) . . . . ?
O2 C24 C25 C39 1.0(3) . . . . ?
O2 C24 C29 C30 0.9(3) . . . . ?
O2 C24 C29 C28 -179.8(2) . . . . ?
O5 C47 C52 C53 0.0(4) . . . . ?
O5 C47 C52 C51 -179.1(2) . . . . ?
O5 C47 C48 C66 2.7(3) . . . . ?
O5 C47 C48 C49 179.9(2) . . . . ?
O1 C1 C2 C3 -174.5(2) . . . . ?
O1 C1 C2 C16 4.4(3) . . . . ?
O1 C1 C6 C7 -5.4(3) . . . . ?
O1 C1 C6 C5 175.7(2) . . . . ?
O4 C7 C6 C1 -166.59(18) . . . . ?
O4 C7 C6 C5 12.3(3) . . . . ?
O7 C53 C52 C47 178.1(2) . . . . ?
O7 C53 C52 C51 -2.7(3) . . . . ?
O8 C76 C75 C70 169.0(2) . . . . ?
O8 C76 C75 C74 -6.6(3) . . . . ?
O8 C77 C78 N4 27.3(2) . . . . ?
O8 C77 C78 C79 148.5(2) . . . . ?
O3 C30 C29 C24 -172.29(19) . . . . ?
O3 C30 C29 C28 8.4(3) . . . . ?
O6 C70 C75 C76 7.8(4) . . . . ?
O6 C70 C75 C74 -176.7(2) . . . . ?
O6 C70 C71 C72 170.1(4) . . . . ?
O6 C70 C71 C85 -0.8(7) . . . . ?
O6 C70 C71A C72 -167.7(7) . . . . ?
O6 C70 C71A C85A -10.3(12) . . . . ?
N2 C7 C6 C1 12.0(3) . . . . ?
N2 C7 C6 C5 -169.1(2) . . . . ?
N2 C9 C8 O4 -8.8(2) . . . . ?
N3 C53 C52 C47 -2.3(4) . . . . ?
N3 C53 C52 C51 176.8(2) . . . . ?
N3 C55 C54 O7 17.0(3) . . . . ?
N4 C76 C75 C70 -9.0(4) . . . . ?
N4 C76 C75 C74 175.3(2) . . . . ?
N4 C78 C79 C84 -115.0(8) . . . . ?
N4 C78 C79 C80 55.5(3) . . . . ?
N4 C78 C79 C84A -125.2(5) . . . . ?
N1 C30 C29 C24 7.9(4) . . . . ?
N1 C30 C29 C28 -171.4(2) . . . . ?
N1 C32 C33 C38 58.7(3) . . . . ?
N1 C32 C33 C34 -123.3(2) . . . . ?
N1 C32 C31 O3 13.1(2) . . . . ?
C24 C25 C39 C40 60.9(3) . . . . ?
C24 C25 C39 C42 -60.3(3) . . . . ?
C24 C25 C39 C41 -179.4(2) . . . . ?
C24 C29 C28 C27 -0.1(3) . . . . ?
C1 C2 C3 C4 -3.5(3) . . . . ?
C1 C2 C16 C18 52.8(3) . . . . ?
C1 C2 C16 C19 171.7(2) . . . . ?
C1 C2 C16 C17 -68.0(3) . . . . ?
C47 C52 C51 C50 -1.3(4) . . . . ?
C47 C48 C49 C50 -0.3(4) . . . . ?
C7 O4 C8 C9 8.9(2) . . . . ?
C7 N2 C9 C10 -118.8(2) . . . . ?
C7 N2 C9 C8 6.0(2) . . . . ?
C53 O7 C54 C55 -15.5(3) . . . . ?
C53 N3 C55 C56 -137.6(2) . . . . ?
C53 N3 C55 C54 -13.1(3) . . . . ?
C53 C52 C51 C50 179.5(2) . . . . ?
C26 C25 C39 C40 -118.3(2) . . . . ?
C26 C25 C39 C42 120.5(2) . . . . ?
C26 C25 C39 C41 1.4(3) . . . . ?
C26 C27 C28 C29 -0.1(3) . . . . ?
C26 C27 C43 C45 25.2(3) . . . . ?
C26 C27 C43 C46 145.6(3) . . . . ?
C26 C27 C43 C44 -93.9(3) . . . . ?
C10 C11 C12 C13 -0.9(5) . . . . ?
C10 C9 C8 O4 111.9(2) . . . . ?
C10 C15 C14 C13 0.4(5) . . . . ?
C30 O3 C31 C32 -12.3(2) . . . . ?
C30 N1 C32 C33 -133.5(2) . . . . ?
C30 N1 C32 C31 -9.7(2) . . . . ?
C30 C29 C28 C27 179.2(2) . . . . ?
C25 C24 C29 C30 -179.21(19) . . . . ?
C25 C24 C29 C28 0.1(3) . . . . ?
C25 C26 C27 C28 0.5(3) . . . . ?
C25 C26 C27 C43 178.0(2) . . . . ?
C52 C47 C48 C66 -177.6(2) . . . . ?
C52 C47 C48 C49 -0.4(3) . . . . ?
C29 C24 C25 C26 0.3(3) . . . . ?
C29 C24 C25 C39 -178.94(19) . . . . ?
C27 C26 C25 C24 -0.6(3) . . . . ?
C27 C26 C25 C39 178.6(2) . . . . ?
C76 O8 C77 C78 -25.7(2) . . . . ?
C76 N4 C78 C77 -20.1(2) . . . . ?
C76 N4 C78 C79 -145.7(2) . . . . ?
C76 C75 C74 C73 174.1(2) . . . . ?
C32 N1 C30 O3 2.3(3) . . . . ?
C32 N1 C30 C29 -177.9(2) . . . . ?
C32 C33 C38 C37 177.6(2) . . . . ?
C32 C33 C34 C35 -177.4(2) . . . . ?
C2 C1 C6 C7 173.6(2) . . . . ?
C2 C1 C6 C5 -5.3(3) . . . . ?
C2 C3 C4 C5 -1.2(3) . . . . ?
C2 C3 C4 C20 178.6(2) . . . . ?
C3 C2 C16 C18 -128.3(2) . . . . ?
C3 C2 C16 C19 -9.5(3) . . . . ?
C3 C2 C16 C17 110.9(3) . . . . ?
C3 C4 C5 C6 2.6(3) . . . . ?
C3 C4 C20 C22 125.7(3) . . . . ?
C3 C4 C20 C23 5.0(4) . . . . ?
C3 C4 C20 C21 -117.1(3) . . . . ?
C11 C10 C9 N2 79.7(3) . . . . ?
C11 C10 C9 C8 -36.8(3) . . . . ?
C11 C10 C15 C14 -0.1(4) . . . . ?
C4 C5 C6 C1 0.7(3) . . . . ?
C4 C5 C6 C7 -178.2(2) . . . . ?
C33 C32 C31 O3 136.2(2) . . . . ?
C33 C38 C37 C36 -0.3(4) . . . . ?
C33 C34 C35 C36 -0.2(4) . . . . ?
C66 C48 C49 C50 176.9(3) . . . . ?
C70 C75 C74 C73 -1.6(4) . . . . ?
C70 C71 C72 C73 16.6(8) . . . . ?
C70 C71 C85 C88 178.3(6) . . . . ?
C70 C71 C85 C87 -61.0(9) . . . . ?
C70 C71 C85 C86 60.6(9) . . . . ?
C70 C71A C85A C87A -43.5(16) . . . . ?
C70 C71A C85A C88A -165.4(10) . . . . ?
C70 C71A C85A C86A 77.5(11) . . . . ?
C5 C4 C20 C22 -54.6(3) . . . . ?
C5 C4 C20 C23 -175.2(2) . . . . ?
C5 C4 C20 C21 62.6(3) . . . . ?
C28 C27 C43 C45 -157.5(2) . . . . ?
C28 C27 C43 C46 -37.0(3) . . . . ?
C28 C27 C43 C44 83.4(3) . . . . ?
C6 C1 C2 C3 6.5(3) . . . . ?
C6 C1 C2 C16 -174.6(2) . . . . ?
C56 C55 C54 O7 139.0(2) . . . . ?
C56 C61 C60 C59 -1.5(5) . . . . ?
C56 C57 C58 C59 -1.7(5) . . . . ?
C48 C47 C52 C53 -179.7(2) . . . . ?
C48 C47 C52 C51 1.1(3) . . . . ?
C48 C49 C50 C51 0.2(4) . . . . ?
C48 C49 C50 C62 -179.8(3) . . . . ?
C9 N2 C7 O4 -0.5(2) . . . . ?
C9 N2 C7 C6 -179.1(2) . . . . ?
C9 C10 C11 C12 -175.7(3) . . . . ?
C9 C10 C15 C14 176.1(2) . . . . ?
C49 C50 C51 C52 0.6(4) . . . . ?
C49 C50 C62 C63 -60.7(4) . . . . ?
C49 C50 C62 C65 -174.2(4) . . . . ?
C49 C50 C62 C64 59.3(5) . . . . ?
C49 C50 C62 C63A -123.4(11) . . . . ?
C49 C50 C62 C64A 12.9(8) . . . . ?
C49 C50 C62 C65A 115.0(6) . . . . ?
C20 C4 C5 C6 -177.2(2) . . . . ?
C55 N3 C53 O7 3.9(3) . . . . ?
C55 N3 C53 C52 -175.6(2) . . . . ?
C55 C56 C61 C60 -178.3(2) . . . . ?
C55 C56 C57 C58 179.9(3) . . . . ?
C16 C2 C3 C4 177.7(2) . . . . ?
C8 O4 C7 N2 -5.6(2) . . . . ?
C8 O4 C7 C6 173.14(18) . . . . ?
C77 O8 C76 N4 14.2(3) . . . . ?
C77 O8 C76 C75 -164.1(2) . . . . ?
C77 C78 C79 C84 129.0(8) . . . . ?
C77 C78 C79 C80 -60.4(4) . . . . ?
C77 C78 C79 C84A 118.8(5) . . . . ?
C38 C33 C34 C35 0.6(4) . . . . ?
C34 C33 C38 C37 -0.4(4) . . . . ?
C73 C72 C71A C70 -30.7(13) . . . . ?
C73 C72 C71A C85A 171.7(8) . . . . ?
C75 C70 C71 C72 -18.4(7) . . . . ?
C75 C70 C71 C85 170.6(5) . . . . ?
C75 C70 C71A C72 25.7(12) . . . . ?
C75 C70 C71A C85A -176.9(8) . . . . ?
C31 O3 C30 N1 6.8(3) . . . . ?
C31 O3 C30 C29 -173.1(2) . . . . ?
C31 C32 C33 C38 -58.2(3) . . . . ?
C31 C32 C33 C34 119.7(2) . . . . ?
C78 N4 C76 O8 4.6(3) . . . . ?
C78 N4 C76 C75 -177.3(2) . . . . ?
C78 C79 C84 C83 170.1(10) . . . . ?
C78 C79 C80 C81 -175.3(7) . . . . ?
C78 C79 C80 C81A -171.0(6) . . . . ?
C78 C79 C84A C83A 173.7(8) . . . . ?
C35 C36 C37 C38 0.7(4) . . . . ?
C79 C84 C83 C82 2(2) . . . . ?
C79 C80 C81A C82A -7.4(16) . . . . ?
C43 C27 C28 C29 -177.6(2) . . . . ?
C74 C73 C89 C92 -132.0(8) . . . . ?
C74 C73 C89 C90 -10.0(9) . . . . ?
C74 C73 C89 C91 111.2(7) . . . . ?
C74 C73 C89 C92A -151.7(11) . . . . ?
C74 C73 C89 C91A 85.3(15) . . . . ?
C74 C73 C89 C90A -29.4(13) . . . . ?
C74 C73 C72 C71 -6.6(6) . . . . ?
C74 C73 C72 C71A 17.7(8) . . . . ?
C15 C10 C11 C12 0.4(4) . . . . ?
C15 C10 C9 N2 -96.4(2) . . . . ?
C15 C10 C9 C8 147.1(2) . . . . ?
C37 C36 C35 C34 -0.5(4) . . . . ?
C67 C66 C48 C47 -179.7(2) . . . . ?
C67 C66 C48 C49 3.2(4) . . . . ?
C71 C70 C75 C76 -163.3(4) . . . . ?
C71 C70 C75 C74 12.2(5) . . . . ?
C51 C50 C62 C63 119.3(3) . . . . ?
C51 C50 C62 C65 5.8(5) . . . . ?
C51 C50 C62 C64 -120.7(4) . . . . ?
C51 C50 C62 C63A 56.6(11) . . . . ?
C51 C50 C62 C64A -167.1(7) . . . . ?
C51 C50 C62 C65A -65.0(7) . . . . ?
C54 O7 C53 N3 8.0(3) . . . . ?
C54 O7 C53 C52 -172.4(2) . . . . ?
C62 C50 C51 C52 -179.4(3) . . . . ?
C61 C56 C55 N3 53.4(3) . . . . ?
C61 C56 C55 C54 -63.2(3) . . . . ?
C61 C56 C57 C58 1.5(4) . . . . ?
C69 C66 C48 C47 -60.3(3) . . . . ?
C69 C66 C48 C49 122.6(3) . . . . ?
C12 C13 C14 C15 -0.9(5) . . . . ?
C89 C73 C74 C75 -178.4(2) . . . . ?
C89 C73 C72 C71 169.9(5) . . . . ?
C89 C73 C72 C71A -165.8(7) . . . . ?
C14 C13 C12 C11 1.2(5) . . . . ?
C57 C56 C55 N3 -125.0(3) . . . . ?
C57 C56 C55 C54 118.4(3) . . . . ?
C57 C56 C61 C60 0.1(4) . . . . ?
C68 C66 C48 C47 61.1(3) . . . . ?
C68 C66 C48 C49 -116.0(3) . . . . ?
C60 C59 C58 C57 0.3(5) . . . . ?
C84 C79 C80 C81 -3.1(10) . . . . ?
C72 C73 C74 C75 -1.9(4) . . . . ?
C72 C73 C89 C92 51.7(9) . . . . ?
C72 C73 C89 C90 173.7(8) . . . . ?
C72 C73 C89 C91 -65.2(7) . . . . ?
C72 C73 C89 C92A 32.0(12) . . . . ?
C72 C73 C89 C91A -91.0(15) . . . . ?
C72 C73 C89 C90A 154.3(13) . . . . ?
C72 C71 C85 C88 8.3(11) . . . . ?
C72 C71 C85 C87 129.1(7) . . . . ?
C72 C71 C85 C86 -109.3(7) . . . . ?
C72 C71A C85A C87A 114.1(12) . . . . ?
C72 C71A C85A C88A -7.8(16) . . . . ?
C72 C71A C85A C86A -124.9(9) . . . . ?
C58 C59 C60 C61 1.3(5) . . . . ?
C81 C82 C83 C84 1(2) . . . . ?
C80 C79 C84 C83 -1.3(14) . . . . ?
C80 C79 C84A C83A -7.2(13) . . . . ?
C80 C81 C82 C83 -4.4(17) . . . . ?
C80 C81A C82A C83A 2(2) . . . . ?
C82 C81 C80 C79 5.9(14) . . . . ?
C85 C71 C72 C73 -172.7(5) . . . . ?
C81A C82A C83A C84A 1(2) . . . . ?
C82A C83A C84A C79 0.6(18) . . . . ?
C84A C79 C80 C81A 9.9(9) . . . . ?
C71A C70 C75 C76 174.1(6) . . . . ?
C71A C70 C75 C74 -10.3(7) . . . . ?

loop_
_exptl_oxdiff_crystal_face_indexfrac_h
_exptl_oxdiff_crystal_face_indexfrac_k
_exptl_oxdiff_crystal_face_indexfrac_l
_exptl_oxdiff_crystal_face_x
_exptl_oxdiff_crystal_face_y
_exptl_oxdiff_crystal_face_z
1.0021 1.0008 1.0039 0.062 -0.0169 0.0217
-1.0021 -1.0008 -1.0039 -0.062 0.0169 -0.0217
-1.0012 1.0005 0.0026 -0.0068 0.001 0.0608
1.0012 -1.0005 -0.0026 0.0068 -0.001 -0.0608
0.0005 1.0008 0.0024 0.0248 0.0033 0.042
1.0017 0.0003 -0.0002 0.0316 0.0023 -0.0188
1.0021 1.0012 0.0022 0.0564 0.0055 0.0232
-1.0021 -1.0012 -0.0022 -0.0564 -0.0055 -0.0232
-1.0021 -1.0015 0.9996 -0.0507 -0.028 -0.0248
1.0021 1.0015 -0.9996 0.0507 0.028 0.0248
-1.0016 -0.0007 1.002 -0.0259 -0.0247 0.0172
1.0016 0.0007 -1.002 0.0259 0.0247 -0.0172
-0.0004 -1.0012 0.9994 -0.0192 -0.0257 -0.0436
0 0.0003 -1.0018 -0.0056 0.0224 0.0016
0 -0.0003 1.0018 0.0056 -0.0224 -0.0016
-1.0012 1.0008 -0.9992 -0.0124 0.0234 0.0624
-1.0017 0 -1.0016 -0.0372 0.0202 0.0204
1.0017 0 1.0016 0.0372 -0.0202 -0.0204
-0.0005 -1.0005 -1.0042 -0.0305 0.0192 -0.0404
0.0005 1.0005 1.0042 0.0305 -0.0192 0.0404

loop_
_smtbx_masks_void_nr
_smtbx_masks_void_average_x
_smtbx_masks_void_average_y
_smtbx_masks_void_average_z
_smtbx_masks_void_volume
_smtbx_masks_void_count_electrons
_smtbx_masks_void_content
1 0 -0.073 0 97.3 3.6 0
2 0 0.475 0.5 223.8 39.8 0
3 0 0.337 0 30.7 0 0
4 0.166 -0.007 0.442 27.3 0 0
5 0.334 0.493 0.058 27.3 0 0
6 0.5 0.427 0.5 97.3 3.6 0
7 0.5 0.975 1 223.8 39.8 0
8 0.5 0.837 0.5 30.7 0 0
9 0.666 0.493 0.942 27.3 0 0
10 0.834 0.993 0.558 27.3 0 0
